data_7111384
loop_
_publ_author_name
'M\"uller, Achim'
'Zhou, Yunshan'
'Zhang, Lijuan'
'B\"ogge, Hartmut'
'Schmidtmann, Marc'
'Dressel, Martin'
'van Slageren, Joris'

_publ_section_title
;
 En route to coordination chemistry under confined conditions in a porous
 capsule: Pr3+ with different coordination shells
;
_journal_issue 18
_journal_name_full 'Chemical Communications'
_journal_page_first 2038
_journal_page_last 2039
_journal_paper_doi 10.1039/b407753a
_journal_year 2004
_chemical_formula_sum 'C26 H934 Mo132 N77 O844 Pr7 S30'
_chemical_formula_weight 30448.75
_space_group_IT_number 148
_symmetry_cell_setting rhombohedral
_symmetry_space_group_name_Hall '-R 3'
_symmetry_space_group_name_H-M 'R -3 :H'
_atom_sites_solution_hydrogens geom
_atom_sites_solution_primary direct
_atom_sites_solution_secondary difmap
_audit_creation_method SHELXL-97
_cell_angle_alpha 90.00
_cell_angle_beta 90.00
_cell_angle_gamma 120.00
_cell_formula_units_Z 3
_cell_length_a 32.8976(8)
_cell_length_b 32.8976(8)
_cell_length_c 74.076(3)
_cell_measurement_reflns_used 8115
_cell_measurement_temperature 188(2)
_cell_measurement_theta_max 26.99
_cell_measurement_theta_min 1.53
_cell_volume 69428(4)
_computing_cell_refinement 'Bruker AXS SAINT'
_computing_data_collection 'Bruker AXS SMART'
_computing_data_reduction 'Bruker AXS SAINT'
_computing_molecular_graphics 'Crystal Impact: DIAMOND; Bruker AXS: SHELXTL'
_computing_publication_material 'SHELXL-97 (Sheldrick, 1997)'
_computing_structure_refinement 'SHELXL-97 (Sheldrick, 1997)'
_computing_structure_solution 'SHELXS-97 (Sheldrick, 1997)'
_diffrn_ambient_temperature 188(2)
_diffrn_measured_fraction_theta_full 0.996
_diffrn_measured_fraction_theta_max 0.996
_diffrn_measurement_device_type 'Bruker AXS SMART'
_diffrn_measurement_method omega-scan
_diffrn_radiation_monochromator graphite
_diffrn_radiation_source 'fine-focus sealed tube'
_diffrn_radiation_type MoK\a
_diffrn_radiation_wavelength 0.71073
_diffrn_reflns_av_R_equivalents 0.0328
_diffrn_reflns_av_sigmaI/netI 0.0330
_diffrn_reflns_limit_h_max 41
_diffrn_reflns_limit_h_min -41
_diffrn_reflns_limit_k_max 37
_diffrn_reflns_limit_k_min -42
_diffrn_reflns_limit_l_max 94
_diffrn_reflns_limit_l_min -53
_diffrn_reflns_number 120563
_diffrn_reflns_theta_full 26.99
_diffrn_reflns_theta_max 26.99
_diffrn_reflns_theta_min 1.53
_diffrn_standards_decay_% 0
_exptl_absorpt_coefficient_mu 2.269
_exptl_absorpt_correction_T_max 0.8049
_exptl_absorpt_correction_T_min 0.6352
_exptl_absorpt_correction_type multi-scan
_exptl_crystal_colour brown
_exptl_crystal_density_diffrn 2.185
_exptl_crystal_density_method 'not measured'
_exptl_crystal_description rhombohedral
_exptl_crystal_F_000 44454
_exptl_crystal_size_max 0.22
_exptl_crystal_size_mid 0.22
_exptl_crystal_size_min 0.10
_refine_diff_density_max 2.032
_refine_diff_density_min -1.481
_refine_diff_density_rms 0.187
_refine_ls_extinction_method none
_refine_ls_goodness_of_fit_ref 1.115
_refine_ls_hydrogen_treatment mixed
_refine_ls_matrix_type full
_refine_ls_number_parameters 1563
_refine_ls_number_reflns 33529
_refine_ls_number_restraints 0
_refine_ls_restrained_S_all 1.115
_refine_ls_R_factor_all 0.0643
_refine_ls_R_factor_gt 0.0460
_refine_ls_shift/su_max 0.003
_refine_ls_shift/su_mean 0.000
_refine_ls_structure_factor_coef Fsqd
_refine_ls_weighting_details 'calc w=1/[\s^2^(Fo^2^)+(0.0700P)^2^+1400.0000P] where P=(Fo^2^+2Fc^2^)/3'
_refine_ls_weighting_scheme calc
_refine_ls_wR_factor_gt 0.1328
_refine_ls_wR_factor_ref 0.1537
_reflns_number_gt 26361
_reflns_number_total 33529
_reflns_threshold_expression >2sigma(I)
_cod_data_source_file b407753asup1.cif
_cod_data_source_block neopre
_cod_original_cell_volume 69429(3)
_cod_original_sg_symbol_H-M R-3
_cod_database_code 7111384

loop_
_symmetry_equiv_pos_as_xyz
'x, y, z'
'-y, x-y, z'
'-x+y, -x, z'
'x+2/3, y+1/3, z+1/3'
'-y+2/3, x-y+1/3, z+1/3'
'-x+y+2/3, -x+1/3, z+1/3'
'x+1/3, y+2/3, z+2/3'
'-y+1/3, x-y+2/3, z+2/3'
'-x+y+1/3, -x+2/3, z+2/3'
'-x, -y, -z'
'y, -x+y, -z'
'x-y, x, -z'
'-x+2/3, -y+1/3, -z+1/3'
'y+2/3, -x+y+1/3, -z+1/3'
'x-y+2/3, x+1/3, -z+1/3'
'-x+1/3, -y+2/3, -z+2/3'
'y+1/3, -x+y+2/3, -z+2/3'
'x-y+1/3, x+2/3, -z+2/3'

loop_
_atom_site_label
_atom_site_type_symbol
_atom_site_fract_x
_atom_site_fract_y
_atom_site_fract_z
_atom_site_U_iso_or_equiv
_atom_site_adp_type
_atom_site_occupancy
_atom_site_symmetry_multiplicity
_atom_site_calc_flag
_atom_site_refinement_flags
M1 Mo 0.59652(2) 0.73855(2) 0.029835(8) 0.02810(12) Uani 1 1 d .
M2A Mo 0.68352(4) 0.82312(2) 0.052843(14) 0.0269(3) Uani 0.886(5) 1 d P
M2B Mo 0.6674(3) 0.8175(2) 0.05942(12) 0.0259(18) Uiso 0.114(5) 1 d P
M3A Mo 0.64842(3) 0.69157(2) 0.052997(14) 0.0270(3) Uani 0.915(5) 1 d P
M3B Mo 0.6335(4) 0.6893(2) 0.05955(15) 0.023(2) Uiso 0.085(5) 1 d P
M4 Mo 0.53812(2) 0.624103(19) 0.022954(8) 0.02757(12) Uani 1 1 d .
M5A Mo 0.50467(3) 0.71339(2) 0.004317(17) 0.0278(3) Uani 0.878(5) 1 d P
M5B Mo 0.4932(2) 0.71096(19) 0.01203(13) 0.0288(18) Uiso 0.122(5) 1 d P
M6A Mo 0.59418(4) 0.83651(3) 0.023022(17) 0.0281(3) Uani 0.861(5) 1 d P
M6B Mo 0.5805(2) 0.83016(18) 0.03017(11) 0.0264(15) Uiso 0.139(5) 1 d P
M7 Mo 0.67547(2) 0.933209(19) 0.054268(8) 0.02777(12) Uani 1 1 d .
M8 Mo 0.73389(2) 0.77587(2) 0.086903(8) 0.02766(12) Uani 1 1 d .
M9 Mo 0.576242(19) 0.559948(19) 0.054379(8) 0.02720(12) Uani 1 1 d .
M10 Mo 0.42059(2) 0.58373(2) 0.001430(8) 0.02838(12) Uani 1 1 d .
M11 Mo 0.48142(2) 0.81422(2) 0.001494(8) 0.02891(12) Uani 1 1 d .
M12 Mo 0.642612(19) 1.09154(2) 0.134486(8) 0.02689(12) Uani 1 1 d .
M13A Mo 0.62431(4) 1.06603(5) 0.091044(11) 0.0261(3) Uani 0.898(6) 1 d P
M13B Mo 0.6098(4) 1.0461(5) 0.09399(10) 0.024(2) Uiso 0.102(6) 1 d P
M14A Mo 0.55666(3) 1.10869(5) 0.121275(9) 0.0255(3) Uani 0.856(5) 1 d P
M14B Mo 0.5426(2) 1.0859(3) 0.12279(5) 0.0214(14) Uiso 0.144(5) 1 d P
M15A Mo 0.60354(3) 1.12172(4) 0.170148(8) 0.0256(3) Uani 0.903(4) 1 d P
M15B Mo 0.5877(3) 1.0988(4) 0.17067(7) 0.0190(19) Uiso 0.097(4) 1 d P
M16A Mo 0.69980(4) 1.08704(5) 0.170285(9) 0.0252(3) Uani 0.872(5) 1 d P
M16B Mo 0.6838(3) 1.0658(4) 0.17069(6) 0.0216(16) Uiso 0.128(5) 1 d P
M17A Mo 0.71401(4) 1.05396(4) 0.121281(9) 0.0254(3) Uani 0.847(4) 1 d P
M17B Mo 0.6955(2) 1.0320(2) 0.12311(5) 0.0234(13) Uiso 0.153(4) 1 d P
M18 Mo 0.68460(2) 1.001720(19) 0.074619(8) 0.02734(12) Uani 1 1 d .
M19 Mo 0.514242(19) 1.06144(2) 0.074531(8) 0.02722(12) Uani 1 1 d .
M20 Mo 0.491575(18) 1.122278(19) 0.160227(8) 0.02510(11) Uani 1 1 d .
M21 Mo 0.647021(19) 1.09813(2) 0.213526(8) 0.02719(12) Uani 1 1 d .
M22 Mo 0.766842(18) 1.024326(18) 0.160509(8) 0.02500(11) Uani 1 1 d .
O1 O 0.54868(17) 0.72544(16) 0.05499(6) 0.0333(10) Uani 1 1 d .
O2 O 0.64426(16) 0.75141(15) 0.04914(6) 0.0290(9) Uani 1 1 d .
O3 O 0.55749(16) 0.76470(16) 0.01983(6) 0.0299(10) Uani 1 1 d .
O4 O 0.59002(16) 0.67738(15) 0.03794(6) 0.0298(10) Uani 1 1 d .
O5 O 0.53628(16) 0.68532(16) 0.01993(6) 0.0304(10) Uani 1 1 d .
O6 O 0.62401(16) 0.80538(16) 0.03798(6) 0.0309(10) Uani 1 1 d .
O7 O 0.63064(17) 0.74784(17) 0.01185(7) 0.0338(10) Uani 1 1 d .
O8 O 0.68932(17) 0.87930(16) 0.05758(6) 0.0330(10) Uani 1 1 d .
O9 O 0.71384(17) 0.81388(17) 0.07110(7) 0.0340(10) Uani 1 1 d .
O10 O 0.62435(18) 0.80039(18) 0.07588(7) 0.0377(11) Uani 1 1 d .
O11 O 0.72008(18) 0.83415(18) 0.03529(7) 0.0401(12) Uani 1 1 d .
O12 O 0.62301(17) 0.62998(16) 0.05785(6) 0.0334(10) Uani 1 1 d .
O13 O 0.68867(17) 0.72035(16) 0.07129(7) 0.0333(10) Uani 1 1 d .
O14 O 0.68457(18) 0.70007(18) 0.03535(7) 0.0394(11) Uani 1 1 d .
O15 O 0.59282(18) 0.68377(18) 0.07610(7) 0.0391(11) Uani 1 1 d .
O16 O 0.47934(17) 0.59201(17) 0.01423(7) 0.0343(10) Uani 1 1 d .
O17 O 0.57129(18) 0.63055(18) 0.00461(7) 0.0398(11) Uani 1 1 d .
O18 O 0.54415(17) 0.58201(17) 0.03625(7) 0.0344(10) Uani 1 1 d .
O19 O 0.49566(18) 0.62487(19) 0.04973(7) 0.0408(12) Uani 1 1 d .
O20 O 0.45520(17) 0.65576(17) 0.00104(7) 0.0360(11) Uani 1 1 d .
O21 O 0.48122(17) 0.75177(17) 0.00098(7) 0.0350(11) Uani 1 1 d .
O22 O 0.53714(19) 0.72210(19) -0.01436(7) 0.0414(12) Uani 1 1 d .
O23 O 0.46627(18) 0.70348(19) 0.03292(7) 0.0403(12) Uani 1 1 d .
O24 O 0.54473(17) 0.83938(17) 0.01442(7) 0.0354(11) Uani 1 1 d .
O25 O 0.62506(17) 0.88863(16) 0.03635(7) 0.0349(11) Uani 1 1 d .
O26 O 0.62845(18) 0.84865(18) 0.00458(7) 0.0397(12) Uani 1 1 d .
O27 O 0.54528(19) 0.81121(18) 0.04962(7) 0.0404(12) Uani 1 1 d .
O28 O 0.64007(17) 0.96591(17) 0.05569(7) 0.0345(10) Uani 1 1 d .
O29 O 0.70655(17) 0.95688(16) 0.07738(6) 0.0322(10) Uani 1 1 d .
O30 O 0.71759(18) 0.96397(17) 0.03907(7) 0.0383(11) Uani 1 1 d .
O31 O 0.6143(2) 0.88070(19) 0.07375(8) 0.0494(14) Uani 1 1 d .
O32 O 0.72807(17) 0.72981(16) 0.10465(6) 0.0323(10) Uani 1 1 d .
O33 O 0.75436(17) 0.82664(16) 0.10449(6) 0.0321(10) Uani 1 1 d .
O34 O 0.78320(17) 0.78889(18) 0.07565(7) 0.0374(11) Uani 1 1 d .
O35 O 0.65939(18) 0.7562(2) 0.09930(7) 0.0451(13) Uani 1 1 d .
O36 O 0.59789(16) 0.55027(16) 0.07745(6) 0.0313(10) Uani 1 1 d .
O37 O 0.51655(16) 0.50136(16) 0.05553(6) 0.0313(10) Uani 1 1 d .
O38 O 0.60789(18) 0.54944(18) 0.03934(7) 0.0392(11) Uani 1 1 d .
O39 O 0.5347(2) 0.5844(2) 0.07361(8) 0.0479(14) Uani 1 1 d .
O40 O 0.36330(16) 0.58597(17) -0.00207(7) 0.0348(11) Uani 1 1 d .
O41 O 0.38848(16) 0.52086(16) 0.01170(6) 0.0325(10) Uani 1 1 d .
O42 O 0.43525(18) 0.57620(19) -0.01955(7) 0.0400(12) Uani 1 1 d .
O43 O 0.4103(2) 0.6026(2) 0.03138(8) 0.0508(14) Uani 1 1 d .
O44 O 0.50313(18) 0.83208(19) -0.01930(7) 0.0396(12) Uani 1 1 d .
O45 O 0.4587(2) 0.7859(2) 0.03144(8) 0.0490(14) Uani 1 1 d .
O46 O 0.64440(15) 1.09419(17) 0.16161(6) 0.0297(10) Uani 1 1 d .
O47 O 0.59080(15) 1.10234(16) 0.14330(6) 0.0287(9) Uani 1 1 d .
O48 O 0.59894(15) 1.08192(16) 0.11379(6) 0.0282(9) Uani 1 1 d .
O49 O 0.65762(16) 1.06162(16) 0.11384(6) 0.0286(9) Uani 1 1 d .
O50 O 0.58622(16) 1.01345(17) 0.14029(7) 0.0332(10) Uani 1 1 d .
O51 O 0.68571(16) 1.06922(16) 0.14343(6) 0.0301(10) Uani 1 1 d .
O52 O 0.68308(16) 1.14733(17) 0.13037(7) 0.0336(10) Uani 1 1 d .
O53 O 0.57299(17) 1.05663(17) 0.07883(6) 0.0337(10) Uani 1 1 d .
O54 O 0.64419(17) 1.03194(18) 0.07902(6) 0.0340(10) Uani 1 1 d .
O55 O 0.66460(18) 1.12173(18) 0.08540(7) 0.0409(12) Uani 1 1 d .
O56 O 0.56857(18) 0.98884(18) 0.10239(7) 0.0398(11) Uani 1 1 d .
O57 O 0.52559(16) 1.08793(17) 0.10027(6) 0.0317(10) Uani 1 1 d .
O58 O 0.51544(16) 1.11257(17) 0.13585(6) 0.0318(10) Uani 1 1 d .
O59 O 0.59520(18) 1.16541(17) 0.11676(7) 0.0404(12) Uani 1 1 d .
O60 O 0.50872(17) 1.02683(17) 0.12885(7) 0.0382(11) Uani 1 1 d .
O61 O 0.54960(16) 1.12289(17) 0.17082(6) 0.0312(10) Uani 1 1 d .
O62 O 0.61377(16) 1.11227(17) 0.19319(6) 0.0313(10) Uani 1 1 d .
O63 O 0.64403(17) 1.17829(17) 0.16665(7) 0.0379(11) Uani 1 1 d .
O64 O 0.54947(17) 1.03839(17) 0.17194(7) 0.0381(11) Uani 1 1 d .
O65 O 0.73338(16) 1.05744(16) 0.17100(6) 0.0308(10) Uani 1 1 d .
O66 O 0.68260(17) 1.08712(18) 0.19315(6) 0.0338(10) Uani 1 1 d .
O67 O 0.74171(18) 1.14392(17) 0.16689(7) 0.0388(11) Uani 1 1 d .
O68 O 0.63591(17) 1.00783(17) 0.17198(7) 0.0388(11) Uani 1 1 d .
O69 O 0.74279(16) 1.03338(16) 0.13618(6) 0.0314(10) Uani 1 1 d .
O70 O 0.70863(17) 1.02373(17) 0.10035(6) 0.0320(10) Uani 1 1 d .
O71 O 0.75630(17) 1.10964(17) 0.11697(7) 0.0385(11) Uani 1 1 d .
O72 O 0.64785(17) 0.97839(17) 0.12873(7) 0.0358(11) Uani 1 1 d .
O73 O 0.72837(18) 1.04698(17) 0.06367(7) 0.0379(11) Uani 1 1 d .
O74 O 0.6227(2) 0.94498(19) 0.09290(8) 0.0486(14) Uani 1 1 d .
O75 O 0.54074(18) 1.11304(17) 0.06365(7) 0.0373(11) Uani 1 1 d .
O76 O 0.4854(2) 0.99255(19) 0.09255(8) 0.0482(14) Uani 1 1 d .
O77 O 0.76403(16) 1.00000(16) 0.18464(6) 0.0302(10) Uani 1 1 d .
O78 O 0.77465(16) 0.97565(15) 0.14877(6) 0.0296(10) Uani 1 1 d .
O79 O 0.51498(16) 1.18058(16) 0.15862(7) 0.0362(11) Uani 1 1 d .
O80 O 0.46795(19) 1.04140(18) 0.16099(9) 0.0475(14) Uani 1 1 d .
O81 O 0.68812(18) 1.15382(18) 0.21799(7) 0.0386(11) Uani 1 1 d .
O82 O 0.5911(2) 1.02233(19) 0.20324(7) 0.0479(14) Uani 1 1 d .
O83 O 0.82056(16) 1.07187(16) 0.15955(7) 0.0339(10) Uani 1 1 d .
O84 O 0.68733(18) 0.96349(18) 0.16040(9) 0.0466(14) Uani 1 1 d .
S1 S 0.50620(8) 0.55859(8) 0.08964(3) 0.0474(5) Uani 1 1 d .
S2 S 0.36574(8) 0.57976(8) 0.04198(3) 0.0501(5) Uani 1 1 d .
S3 S 0.59611(8) 0.89364(8) 0.08974(3) 0.0502(5) Uani 1 1 d .
S4 S 0.42172(7) 1.00253(7) 0.16697(3) 0.0477(5) Uani 1 1 d .
S5 S 0.56103(8) 0.98107(7) 0.21457(3) 0.0489(5) Uani 1 1 d .
O85 O 0.5253(5) 0.5880(3) 0.10530(12) 0.120(4) Uani 1 1 d .
O86 O 0.4584(3) 0.5472(4) 0.08669(18) 0.121(4) Uani 1 1 d .
O87 O 0.3529(3) 0.6147(3) 0.04608(18) 0.128(5) Uani 1 1 d .
O88 O 0.3730(4) 0.5601(4) 0.05821(13) 0.125(4) Uani 1 1 d .
O89 O 0.5999(5) 0.8701(4) 0.10537(12) 0.127(4) Uani 1 1 d .
O90 O 0.5476(3) 0.8792(4) 0.08658(18) 0.126(4) Uani 1 1 d .
O91 O 0.4002(3) 0.9709(4) 0.15216(16) 0.122(4) Uani 1 1 d .
O92 O 0.4284(3) 0.9788(4) 0.18183(16) 0.121(4) Uani 1 1 d .
O93 O 0.5125(3) 0.9662(5) 0.21071(14) 0.132(5) Uani 1 1 d .
O94 O 0.5718(5) 0.9449(4) 0.21053(14) 0.128(4) Uani 1 1 d .
C1 C 0.4051(3) 0.4737(4) 0.04873(17) 0.073(3) Uani 1 1 d .
C2 C 0.6480(5) 0.6198(4) 0.11309(16) 0.094(5) Uani 1 1 d .
C3 C 0.7259(5) 0.9079(4) 0.11273(15) 0.074(3) Uani 1 1 d .
C4 C 0.3333 0.6667 0.0075(4) 0.100(9) Uani 1 3 d S
N1 N 0.4387(4) 0.5117(4) 0.04229(18) 0.061(3) Uani 0.67 1 d P
N2 N 0.4136(5) 0.4471(6) 0.0583(2) 0.086(5) Uani 0.67 1 d P
N3 N 0.3649(6) 0.4566(7) 0.0423(3) 0.117(7) Uani 0.67 1 d P
N4 N 0.6759(6) 0.6436(5) 0.1251(2) 0.091(5) Uani 0.67 1 d P
N5 N 0.6258(6) 0.5746(4) 0.11512(18) 0.082(5) Uani 0.67 1 d P
N6 N 0.6495(5) 0.6373(4) 0.09786(18) 0.076(4) Uani 0.67 1 d P
N7 N 0.7181(5) 0.8887(4) 0.09738(16) 0.063(3) Uani 0.67 1 d P
N8 N 0.7439(6) 0.8960(5) 0.1251(2) 0.081(4) Uani 0.67 1 d P
N9 N 0.7250(6) 0.9456(5) 0.1147(2) 0.083(4) Uani 0.67 1 d P
N10 N 0.3754(5) 0.6786(5) 0.0056(3) 0.118(8) Uani 0.67 1 d P
Pr1 Pr 0.4505(3) 0.5936(3) 0.11524(10) 0.065(3) Uani 0.084(3) 1 d P
Pr2 Pr 0.3541(2) 0.6070(2) 0.08257(9) 0.069(2) Uani 0.103(3) 1 d P
Pr3 Pr 0.51091(19) 0.82034(18) 0.11447(7) 0.074(2) Uani 0.130(3) 1 d P
Pr4 Pr 0.39198(18) 0.89395(18) 0.16665(8) 0.070(2) Uani 0.127(3) 1 d P
Pr5 Pr 0.4870(2) 0.8784(3) 0.19867(9) 0.073(3) Uani 0.100(3) 1 d P
Pr6 Pr 0.5814(3) 0.8190(3) 0.13253(13) 0.056(3) Uani 0.059(2) 1 d P
Pr7 Pr 0.4589(10) 0.8366(11) 0.0922(4) 0.094(12) Uani 0.031(3) 1 d P
Pr8 Pr 0.5329(5) 0.6372(6) 0.1331(2) 0.045(6) Uani 0.030(2) 1 d P
Pr9 Pr 0.3333 0.6667 0.0649(2) 0.052(7) Uani 0.049(4) 3 d SP
O95 O 0.5078(14) 0.8451(14) 0.2266(5) 0.212(15) Uiso 0.50 1 d P
O96 O 0.5523(14) 0.8709(14) 0.1397(5) 0.213(15) Uiso 0.50 1 d P
O97 O 0.4720(14) 0.9184(14) 0.1750(5) 0.215(15) Uiso 0.50 1 d P
O98 O 0.5458(13) 0.8968(13) 0.1722(5) 0.190(13) Uiso 0.50 1 d P
O99 O 0.5391(13) 0.7643(13) 0.1065(5) 0.202(14) Uiso 0.50 1 d P
O100 O 0.4164(16) 0.6903(16) 0.0734(6) 0.246(19) Uiso 0.50 1 d P
O101 O 0.4433(16) 0.6307(15) 0.0887(6) 0.236(17) Uiso 0.50 1 d P
O102 O 0.3926(12) 0.5134(12) 0.1184(5) 0.189(13) Uiso 0.50 1 d P
O103 O 0.2956(15) 0.5229(15) 0.0863(5) 0.223(16) Uiso 0.50 1 d P
O104 O 0.4660(15) 0.5504(15) 0.1392(6) 0.228(17) Uiso 0.50 1 d P
O105 O 0.3333 0.6667 0.1005(10) 0.23(3) Uiso 0.50 3 d SP
O106 O 0.4949(13) 0.7656(13) 0.1434(5) 0.191(13) Uiso 0.50 1 d P
O107 O 0.4843(14) 0.7970(14) 0.1879(5) 0.214(15) Uiso 0.50 1 d P
O108 O 0.4159(12) 0.7776(12) 0.1172(5) 0.180(12) Uiso 0.50 1 d P
O110 O 0.4867(4) 1.2533(4) 0.15463(14) 0.103(3) Uiso 1 1 d .
O111 O 0.4905(4) 0.4560(4) 0.02175(16) 0.125(4) Uiso 1 1 d .
O112 O 0.8726(4) 1.1371(4) 0.12530(16) 0.119(3) Uiso 1 1 d .
O113 O 0.4726(7) 0.6550(7) -0.0510(3) 0.215(8) Uiso 1 1 d .
O114 O 0.6206(4) 1.2404(4) 0.14404(15) 0.117(3) Uiso 1 1 d .
O115 O 0.4248(4) 0.4650(4) -0.00001(18) 0.133(4) Uiso 1 1 d .
O116 O 0.8280(4) 1.1684(4) 0.14729(15) 0.109(3) Uiso 1 1 d .
O117 O 0.7492(5) 1.2423(5) 0.1932(2) 0.163(5) Uiso 1 1 d .
O118 O 0.7673(10) 1.1703(10) 0.0870(4) 0.313(13) Uiso 1 1 d .
O119 O 0.8358(5) 1.0840(5) 0.2017(2) 0.151(5) Uiso 1 1 d .
O120 O 0.7815(9) 0.6885(9) 0.0979(4) 0.279(11) Uiso 1 1 d .
O121 O 0.6104(6) 1.2467(6) 0.1812(2) 0.189(6) Uiso 1 1 d .
O122 O 0.7148(4) 1.2865(4) 0.13554(17) 0.129(4) Uiso 1 1 d .
O123 O 0.8399(6) 0.7926(6) 0.0152(2) 0.183(6) Uiso 1 1 d .
O124 O 0.5433(12) 0.6407(12) -0.0380(5) 0.367(17) Uiso 1 1 d .
O125 O 0.8037(6) 1.0018(6) 0.0740(2) 0.192(7) Uiso 1 1 d .
O126 O 0.8569(6) 1.0052(6) 0.1299(2) 0.177(6) Uiso 1 1 d .
O127 O 0.6892(8) 0.5693(8) 0.0742(3) 0.240(9) Uiso 1 1 d .
O128 O 0.6678(6) 1.2371(6) 0.2072(2) 0.176(6) Uiso 1 1 d .
O129 O 0.8426(8) 0.9022(8) 0.0957(3) 0.250(9) Uiso 1 1 d .
O130 O 0.8553(4) 0.9829(4) 0.09711(14) 0.106(3) Uiso 1 1 d .
O131 O 0.7789(10) 0.5919(10) 0.0329(4) 0.311(13) Uiso 1 1 d .
O132 O 0.4474(9) 0.6574(9) -0.0877(3) 0.275(11) Uiso 1 1 d .
O133 O 0.7134(9) 0.6160(9) 0.0315(4) 0.134(8) Uiso 0.50 1 d P
O134 O 0.3339(11) 0.3864(11) -0.0062(4) 0.166(11) Uiso 0.50 1 d P
O135 O 0.5704(13) 1.2088(13) 0.0513(5) 0.194(13) Uiso 0.50 1 d P
O136 O 0.6261(15) 1.2585(15) 0.0354(6) 0.226(17) Uiso 0.50 1 d P
O137 O 0.7564(9) 0.6002(9) 0.0964(3) 0.129(8) Uiso 0.50 1 d P
O138 O 0.8865(13) 0.8195(13) 0.0816(5) 0.194(13) Uiso 0.50 1 d P
O139 O 0.8325(15) 1.0936(15) 0.0927(6) 0.231(17) Uiso 0.50 1 d P
O140 O 0.6667 1.3333 0.1842(12) 0.27(4) Uiso 0.50 3 d SP
O141 O 0.7817(12) 0.7111(12) 0.0456(5) 0.177(12) Uiso 0.50 1 d P
O142 O 0.7165(11) 0.7876(11) -0.0252(4) 0.168(11) Uiso 0.50 1 d P
O143 O 0.8310(13) 0.8930(13) 0.0508(5) 0.200(14) Uiso 0.50 1 d P
O144 O 0.958(2) 1.042(2) 0.0994(10) 0.36(3) Uiso 0.50 1 d P
O145 O 0.7494(16) 0.5013(16) 0.0494(6) 0.240(18) Uiso 0.50 1 d P
O146 O 0.834(2) 1.042(2) 0.0457(8) 0.30(2) Uiso 0.50 1 d P
O147 O 0.7677(15) 1.3632(15) 0.0868(6) 0.227(17) Uiso 0.50 1 d P
O148 O 0.6667 1.3333 0.2291(17) 0.38(6) Uiso 0.50 3 d SP
O149 O 0.810(2) 0.950(2) 0.0381(8) 0.31(3) Uiso 0.50 1 d P
O150 O 0.7355(12) 0.9007(12) 0.0051(5) 0.179(12) Uiso 0.50 1 d P
O151 O 0.7347(15) 1.2842(15) 0.1007(6) 0.233(17) Uiso 0.50 1 d P
O152 O 0.6833(18) 0.6942(18) -0.0080(7) 0.27(2) Uiso 0.50 1 d P
O153 O 0.6667 1.3333 0.0838(12) 0.26(4) Uiso 0.50 3 d SP

loop_
_atom_site_aniso_label
_atom_site_aniso_U_11
_atom_site_aniso_U_22
_atom_site_aniso_U_33
_atom_site_aniso_U_23
_atom_site_aniso_U_13
_atom_site_aniso_U_12
M1 0.0290(3) 0.0264(3) 0.0299(3) 0.0005(2) -0.0005(2) 0.0146(2)
M2A 0.0283(5) 0.0249(3) 0.0287(5) 0.0013(3) 0.0004(4) 0.0141(3)
M3A 0.0272(4) 0.0249(3) 0.0294(5) 0.0002(2) 0.0005(4) 0.0134(3)
M4 0.0272(3) 0.0265(3) 0.0293(3) 0.0005(2) 0.0006(2) 0.0136(2)
M5A 0.0284(4) 0.0268(3) 0.0291(6) 0.0001(3) 0.0003(4) 0.0146(3)
M6A 0.0292(4) 0.0259(4) 0.0302(6) 0.0007(3) -0.0006(4) 0.0145(3)
M7 0.0300(3) 0.0256(3) 0.0294(3) 0.0007(2) 0.0017(2) 0.0152(2)
M8 0.0283(3) 0.0273(3) 0.0288(3) 0.0004(2) -0.0002(2) 0.0149(2)
M9 0.0274(3) 0.0251(3) 0.0292(3) 0.0018(2) 0.0029(2) 0.0132(2)
M10 0.0264(3) 0.0285(3) 0.0294(3) -0.0002(2) 0.0014(2) 0.0130(2)
M11 0.0302(3) 0.0295(3) 0.0295(3) 0.0013(2) 0.0003(2) 0.0168(2)
M12 0.0252(3) 0.0299(3) 0.0296(3) -0.0022(2) -0.0017(2) 0.0168(2)
M13A 0.0248(5) 0.0275(7) 0.0284(4) 0.0002(3) -0.0001(3) 0.0148(5)
M14A 0.0226(4) 0.0265(7) 0.0292(4) -0.0003(3) -0.0002(3) 0.0135(5)
M15A 0.0228(4) 0.0265(6) 0.0297(3) -0.0008(3) -0.0003(2) 0.0141(5)
M16A 0.0236(5) 0.0261(7) 0.0290(3) -0.0003(3) -0.0003(3) 0.0147(5)
M17A 0.0236(5) 0.0257(6) 0.0294(4) -0.0005(3) -0.0004(3) 0.0141(5)
M18 0.0287(3) 0.0266(3) 0.0288(3) 0.0006(2) 0.0020(2) 0.0154(2)
M19 0.0251(3) 0.0279(3) 0.0289(3) 0.0005(2) -0.0012(2) 0.0134(2)
M20 0.0210(2) 0.0234(3) 0.0320(3) 0.0007(2) 0.0014(2) 0.0119(2)
M21 0.0251(3) 0.0284(3) 0.0287(3) 0.0004(2) 0.0006(2) 0.0139(2)
M22 0.0229(3) 0.0221(2) 0.0317(3) 0.0013(2) 0.0001(2) 0.0126(2)
O1 0.035(3) 0.031(2) 0.034(2) 0.002(2) 0.002(2) 0.017(2)
O2 0.033(2) 0.025(2) 0.030(2) -0.0018(18) -0.0045(19) 0.0149(19)
O3 0.030(2) 0.029(2) 0.033(2) -0.0015(19) -0.0037(19) 0.016(2)
O4 0.031(2) 0.026(2) 0.032(2) 0.0003(18) -0.0018(19) 0.0136(19)
O5 0.030(2) 0.027(2) 0.036(2) 0.0005(19) -0.0029(19) 0.015(2)
O6 0.031(2) 0.028(2) 0.035(2) -0.0017(19) -0.0065(19) 0.015(2)
O7 0.032(2) 0.033(2) 0.034(3) 0.003(2) 0.002(2) 0.015(2)
O8 0.040(3) 0.026(2) 0.034(3) -0.0016(19) -0.005(2) 0.018(2)
O9 0.035(3) 0.031(2) 0.038(3) 0.000(2) -0.005(2) 0.019(2)
O10 0.039(3) 0.039(3) 0.036(3) 0.002(2) 0.006(2) 0.020(2)
O11 0.039(3) 0.041(3) 0.041(3) 0.004(2) 0.006(2) 0.020(2)
O12 0.035(3) 0.028(2) 0.035(3) 0.0002(19) -0.004(2) 0.015(2)
O13 0.036(3) 0.029(2) 0.037(3) -0.001(2) -0.004(2) 0.017(2)
O14 0.039(3) 0.042(3) 0.040(3) 0.003(2) 0.008(2) 0.022(2)
O15 0.042(3) 0.042(3) 0.034(3) 0.000(2) 0.005(2) 0.021(2)
O16 0.031(2) 0.031(2) 0.040(3) 0.000(2) -0.003(2) 0.014(2)
O17 0.042(3) 0.043(3) 0.038(3) 0.002(2) 0.006(2) 0.023(2)
O18 0.032(2) 0.030(2) 0.040(3) 0.003(2) -0.001(2) 0.014(2)
O19 0.040(3) 0.042(3) 0.040(3) 0.000(2) 0.006(2) 0.021(2)
O20 0.030(2) 0.030(2) 0.046(3) 0.002(2) -0.002(2) 0.014(2)
O21 0.037(3) 0.034(3) 0.039(3) 0.001(2) -0.003(2) 0.021(2)
O22 0.045(3) 0.045(3) 0.036(3) 0.001(2) 0.003(2) 0.024(3)
O23 0.040(3) 0.043(3) 0.041(3) 0.001(2) 0.004(2) 0.023(2)
O24 0.036(3) 0.034(3) 0.041(3) 0.000(2) -0.005(2) 0.020(2)
O25 0.039(3) 0.027(2) 0.040(3) -0.003(2) -0.005(2) 0.017(2)
O26 0.040(3) 0.041(3) 0.038(3) 0.004(2) 0.006(2) 0.020(2)
O27 0.043(3) 0.039(3) 0.041(3) 0.002(2) 0.005(2) 0.022(2)
O28 0.037(3) 0.036(3) 0.037(3) -0.007(2) -0.007(2) 0.023(2)
O29 0.040(3) 0.029(2) 0.031(2) -0.0016(19) -0.003(2) 0.020(2)
O30 0.039(3) 0.034(3) 0.039(3) 0.004(2) 0.008(2) 0.016(2)
O31 0.057(4) 0.037(3) 0.048(3) 0.001(2) 0.017(3) 0.019(3)
O32 0.037(3) 0.028(2) 0.032(2) -0.0019(19) -0.003(2) 0.016(2)
O33 0.037(3) 0.029(2) 0.033(2) -0.0007(19) -0.001(2) 0.019(2)
O34 0.030(2) 0.043(3) 0.038(3) 0.000(2) 0.001(2) 0.018(2)
O35 0.036(3) 0.064(4) 0.038(3) -0.002(3) -0.001(2) 0.027(3)
O36 0.033(2) 0.027(2) 0.028(2) 0.0022(18) -0.0010(19) 0.011(2)
O37 0.030(2) 0.029(2) 0.035(2) 0.0040(19) 0.0007(19) 0.015(2)
O38 0.039(3) 0.040(3) 0.038(3) 0.000(2) 0.007(2) 0.020(2)
O39 0.062(4) 0.044(3) 0.046(3) 0.011(2) 0.020(3) 0.033(3)
O40 0.029(2) 0.033(3) 0.044(3) 0.002(2) 0.001(2) 0.016(2)
O41 0.030(2) 0.032(2) 0.035(2) 0.002(2) 0.0000(19) 0.015(2)
O42 0.040(3) 0.043(3) 0.035(3) -0.002(2) 0.004(2) 0.020(2)
O43 0.040(3) 0.055(3) 0.044(3) -0.011(3) 0.006(2) 0.013(3)
O44 0.042(3) 0.045(3) 0.036(3) 0.006(2) 0.005(2) 0.026(2)
O45 0.052(3) 0.067(4) 0.041(3) 0.014(3) 0.007(3) 0.039(3)
O46 0.027(2) 0.039(3) 0.032(2) -0.002(2) -0.0013(18) 0.023(2)
O47 0.026(2) 0.035(2) 0.031(2) -0.0028(19) -0.0035(18) 0.019(2)
O48 0.027(2) 0.035(2) 0.029(2) -0.0028(19) -0.0012(18) 0.020(2)
O49 0.030(2) 0.033(2) 0.030(2) -0.0024(19) -0.0007(18) 0.021(2)
O50 0.030(2) 0.036(3) 0.036(3) -0.001(2) -0.001(2) 0.018(2)
O51 0.029(2) 0.035(2) 0.032(2) -0.0063(19) -0.0033(19) 0.020(2)
O52 0.027(2) 0.033(2) 0.040(3) -0.002(2) -0.002(2) 0.014(2)
O53 0.034(3) 0.041(3) 0.031(2) -0.005(2) -0.004(2) 0.023(2)
O54 0.036(3) 0.042(3) 0.032(2) -0.005(2) -0.003(2) 0.025(2)
O55 0.037(3) 0.036(3) 0.049(3) 0.008(2) 0.004(2) 0.018(2)
O56 0.040(3) 0.034(3) 0.043(3) 0.001(2) 0.003(2) 0.017(2)
O57 0.031(2) 0.037(3) 0.032(2) -0.002(2) -0.0027(19) 0.021(2)
O58 0.029(2) 0.040(3) 0.032(2) -0.001(2) 0.0004(19) 0.021(2)
O59 0.039(3) 0.031(3) 0.049(3) 0.000(2) 0.003(2) 0.016(2)
O60 0.032(3) 0.033(3) 0.044(3) 0.003(2) -0.001(2) 0.012(2)
O61 0.025(2) 0.037(3) 0.037(3) 0.001(2) -0.0002(19) 0.019(2)
O62 0.032(2) 0.037(3) 0.031(2) 0.001(2) 0.0000(19) 0.022(2)
O63 0.033(3) 0.031(3) 0.047(3) 0.003(2) 0.004(2) 0.014(2)
O64 0.034(3) 0.035(3) 0.045(3) 0.000(2) -0.001(2) 0.017(2)
O65 0.031(2) 0.035(2) 0.032(2) 0.0018(19) -0.0010(19) 0.020(2)
O66 0.036(3) 0.047(3) 0.028(2) -0.001(2) 0.000(2) 0.028(2)
O67 0.035(3) 0.032(3) 0.048(3) 0.001(2) 0.000(2) 0.016(2)
O68 0.033(3) 0.033(3) 0.051(3) 0.002(2) 0.000(2) 0.016(2)
O69 0.034(2) 0.034(2) 0.034(2) 0.000(2) -0.001(2) 0.023(2)
O70 0.034(2) 0.037(3) 0.030(2) -0.001(2) 0.0004(19) 0.022(2)
O71 0.032(3) 0.029(2) 0.051(3) 0.003(2) 0.001(2) 0.012(2)
O72 0.035(3) 0.030(2) 0.041(3) 0.003(2) 0.003(2) 0.014(2)
O73 0.040(3) 0.031(3) 0.041(3) 0.004(2) 0.008(2) 0.016(2)
O74 0.050(3) 0.035(3) 0.049(3) -0.002(2) 0.016(3) 0.013(3)
O75 0.038(3) 0.032(3) 0.038(3) 0.006(2) -0.003(2) 0.014(2)
O76 0.044(3) 0.040(3) 0.048(3) 0.010(2) -0.015(3) 0.012(2)
O77 0.034(2) 0.029(2) 0.034(2) 0.0040(19) 0.0026(19) 0.020(2)
O78 0.033(2) 0.025(2) 0.035(2) -0.0018(19) -0.0024(19) 0.018(2)
O79 0.028(2) 0.027(2) 0.054(3) 0.002(2) 0.002(2) 0.014(2)
O80 0.038(3) 0.031(3) 0.077(4) 0.004(3) 0.014(3) 0.020(2)
O81 0.035(3) 0.035(3) 0.041(3) -0.003(2) -0.002(2) 0.014(2)
O82 0.054(3) 0.033(3) 0.039(3) 0.001(2) 0.000(3) 0.008(2)
O83 0.028(2) 0.028(2) 0.045(3) 0.004(2) 0.000(2) 0.013(2)
O84 0.028(3) 0.034(3) 0.076(4) 0.010(3) -0.005(3) 0.014(2)
S1 0.0546(12) 0.0469(11) 0.0475(11) 0.0039(9) 0.0129(9) 0.0305(10)
S2 0.0459(11) 0.0567(13) 0.0417(11) -0.0088(9) 0.0033(9) 0.0212(10)
S3 0.0493(12) 0.0428(11) 0.0519(12) 0.0023(9) 0.0120(10) 0.0180(9)
S4 0.0422(11) 0.0332(9) 0.0675(14) 0.0020(9) 0.0082(10) 0.0187(8)
S5 0.0505(12) 0.0397(10) 0.0444(11) -0.0027(9) -0.0019(9) 0.0135(9)
O85 0.207(12) 0.076(6) 0.059(5) -0.015(4) -0.004(6) 0.057(7)
O86 0.065(5) 0.120(8) 0.187(11) 0.059(8) 0.029(6) 0.052(6)
O87 0.078(6) 0.093(7) 0.215(13) -0.063(8) 0.019(7) 0.043(5)
O88 0.094(7) 0.159(10) 0.077(6) 0.042(6) -0.014(5) 0.029(7)
O89 0.248(14) 0.101(7) 0.067(6) 0.019(5) 0.017(7) 0.114(9)
O90 0.053(5) 0.126(8) 0.189(12) -0.066(8) -0.006(6) 0.038(5)
O91 0.078(6) 0.111(8) 0.145(9) -0.080(7) -0.004(6) 0.023(5)
O92 0.096(7) 0.140(9) 0.154(10) 0.090(8) 0.050(7) 0.079(7)
O93 0.052(5) 0.195(12) 0.089(7) 0.023(7) -0.007(5) 0.017(6)
O94 0.244(14) 0.094(7) 0.092(7) 0.012(5) 0.034(8) 0.119(9)
C1 0.040(5) 0.065(6) 0.097(8) 0.036(6) -0.007(5) 0.014(5)
C2 0.134(12) 0.036(5) 0.062(7) 0.007(5) -0.029(7) 0.006(6)
C3 0.120(10) 0.073(7) 0.061(6) -0.013(5) -0.026(6) 0.072(7)
C4 0.054(7) 0.054(7) 0.19(3) 0.000 0.000 0.027(3)
N1 0.046(6) 0.046(6) 0.077(8) 0.007(6) -0.008(6) 0.012(5)
N2 0.052(8) 0.085(10) 0.104(12) 0.037(9) -0.007(7) 0.022(7)
N3 0.062(10) 0.114(14) 0.149(17) 0.069(13) -0.010(10) 0.024(9)
N4 0.120(13) 0.052(8) 0.074(10) -0.010(7) -0.032(9) 0.023(8)
N5 0.104(11) 0.045(7) 0.058(8) 0.002(6) -0.014(8) 0.008(7)
N6 0.095(10) 0.051(7) 0.053(7) 0.013(6) -0.016(7) 0.015(7)
N7 0.092(10) 0.060(7) 0.051(7) -0.015(6) -0.016(6) 0.048(7)
N8 0.115(12) 0.070(9) 0.071(9) -0.014(7) -0.029(9) 0.056(9)
N9 0.111(12) 0.079(10) 0.076(10) -0.011(8) -0.012(9) 0.061(10)
N10 0.048(8) 0.052(8) 0.25(3) -0.003(11) -0.014(11) 0.024(7)
Pr1 0.069(5) 0.069(5) 0.056(4) 0.002(3) 0.000(3) 0.033(4)
Pr2 0.057(4) 0.073(4) 0.071(4) -0.005(3) 0.005(3) 0.029(3)
Pr3 0.073(3) 0.068(3) 0.077(4) -0.004(2) 0.006(2) 0.032(3)
Pr4 0.067(3) 0.065(3) 0.079(4) 0.004(2) 0.004(2) 0.032(3)
Pr5 0.072(4) 0.079(5) 0.067(4) 0.004(3) 0.004(3) 0.038(4)
Pr6 0.051(5) 0.057(6) 0.058(6) 0.002(4) 0.001(4) 0.027(4)
Pr7 0.086(18) 0.11(2) 0.090(19) 0.021(15) 0.009(13) 0.053(16)
Pr8 0.041(9) 0.046(9) 0.051(10) -0.003(7) 0.002(6) 0.024(7)
Pr9 0.058(8) 0.058(8) 0.040(10) 0.000 0.000 0.029(4)

loop_
_atom_type_symbol
_atom_type_description
_atom_type_scat_dispersion_real
_atom_type_scat_dispersion_imag
_atom_type_scat_source
O O 0.0106 0.0060 'International Tables Vol C Tables 4.2.6.8 and 6.1.1.4'
H H 0.0000 0.0000 'International Tables Vol C Tables 4.2.6.8 and 6.1.1.4'
Mo Mo -1.6832 0.6857 'International Tables Vol C Tables 4.2.6.8 and 6.1.1.4'
C C 0.0033 0.0016 'International Tables Vol C Tables 4.2.6.8 and 6.1.1.4'
N N 0.0061 0.0033 'International Tables Vol C Tables 4.2.6.8 and 6.1.1.4'
S S 0.1246 0.1234 'International Tables Vol C Tables 4.2.6.8 and 6.1.1.4'
Pr Pr -0.2180 2.8214 'International Tables Vol C Tables 4.2.6.8 and 6.1.1.4'

loop_
_geom_angle_atom_site_label_1
_geom_angle_atom_site_label_2
_geom_angle_atom_site_label_3
_geom_angle
_geom_angle_site_symmetry_1
_geom_angle_site_symmetry_3
O7 M1 O4 98.5(2) . .
O7 M1 O2 98.4(2) . .
O4 M1 O2 71.21(18) . .
O7 M1 O6 98.4(2) . .
O4 M1 O6 140.59(19) . .
O2 M1 O6 71.24(18) . .
O7 M1 O3 98.2(2) . .
O4 M1 O3 140.24(19) . .
O2 M1 O3 140.58(18) . .
O6 M1 O3 71.12(18) . .
O7 M1 O5 98.5(2) . .
O4 M1 O5 70.85(18) . .
O2 M1 O5 140.22(18) . .
O6 M1 O5 140.36(18) . .
O3 M1 O5 71.14(18) . .
O7 M1 O1 179.9(3) . .
O4 M1 O1 81.49(18) . .
O2 M1 O1 81.64(18) . .
O6 M1 O1 81.68(18) . .
O3 M1 O1 81.81(18) . .
O5 M1 O1 81.42(18) . .
M2B M2A O11 175.2(5) . .
M2B M2A O9 80.6(5) . .
O11 M2A O9 102.8(2) . .
M2B M2A O8 78.9(5) . .
O11 M2A O8 103.4(2) . .
O9 M2A O8 104.2(2) . .
M2B M2A O6 78.6(5) . .
O11 M2A O6 97.1(2) . .
O9 M2A O6 152.2(2) . .
O8 M2A O6 89.6(2) . .
M2B M2A O2 79.9(5) . .
O11 M2A O2 96.6(2) . .
O9 M2A O2 89.4(2) . .
O8 M2A O2 152.4(2) . .
O6 M2A O2 69.04(18) . .
M2B M2A O10 1.9(6) . .
O11 M2A O10 173.5(2) . .
O9 M2A O10 81.1(2) . .
O8 M2A O10 80.5(2) . .
O6 M2A O10 77.56(19) . .
O2 M2A O10 78.03(18) . .
M2A M2B O10 177.4(8) . .
M2A M2B O8 79.4(6) . .
O10 M2B O8 102.8(5) . .
M2A M2B O9 77.9(6) . .
O10 M2B O9 102.8(5) . .
O8 M2B O9 103.7(4) . .
M2A M2B O6 82.4(6) . .
O10 M2B O6 96.1(4) . .
O8 M2B O6 90.4(3) . .
O9 M2B O6 153.1(5) . .
M2A M2B O2 81.3(5) . .
O10 M2B O2 96.2(4) . .
O8 M2B O2 153.9(5) . .
O9 M2B O2 89.2(3) . .
O6 M2B O2 69.6(2) . .
M2A M2B O11 3.4(4) . .
O10 M2B O11 174.1(4) . .
O8 M2B O11 81.1(4) . .
O9 M2B O11 80.3(4) . .
O6 M2B O11 79.4(4) . .
O2 M2B O11 78.8(4) . .
M3B M3A O14 175.0(6) . .
M3B M3A O13 79.5(6) . .
O14 M3A O13 102.9(2) . .
M3B M3A O12 80.1(6) . .
O14 M3A O12 103.4(2) . .
O13 M3A O12 104.3(2) . .
M3B M3A O2 79.1(6) . .
O14 M3A O2 96.4(2) . .
O13 M3A O2 89.11(19) . .
O12 M3A O2 152.6(2) . .
M3B M3A O4 79.5(6) . .
O14 M3A O4 96.8(2) . .
O13 M3A O4 152.1(2) . .
O12 M3A O4 89.9(2) . .
O2 M3A O4 69.02(18) . .
M3B M3A O15 1.8(6) . .
O14 M3A O15 173.3(2) . .
O13 M3A O15 80.9(2) . .
O12 M3A O15 80.7(2) . .
O2 M3A O15 77.99(18) . .
O4 M3A O15 77.86(18) . .
M3A M3B O15 177.5(8) . .
M3A M3B O13 79.2(7) . .
O15 M3B O13 102.8(6) . .
M3A M3B O12 78.6(7) . .
O15 M3B O12 102.2(6) . .
O13 M3B O12 103.9(4) . .
M3A M3B O2 82.2(7) . .
O15 M3B O2 96.3(5) . .
O13 M3B O2 89.6(4) . .
O12 M3B O2 153.8(7) . .
M3A M3B O4 81.8(7) . .
O15 M3B O4 95.9(5) . .
O13 M3B O4 153.5(7) . .
O12 M3B O4 90.0(4) . .
O2 M3B O4 69.6(3) . .
M3A M3B O14 3.6(5) . .
O15 M3B O14 174.0(4) . .
O13 M3B O14 80.9(5) . .
O12 M3B O14 81.2(5) . .
O2 M3B O14 79.0(4) . .
O4 M3B O14 79.2(4) . .
O17 M4 O18 103.0(2) . .
O17 M4 O16 102.9(2) . .
O18 M4 O16 104.3(2) . .
O17 M4 O4 96.8(2) . .
O18 M4 O4 89.8(2) . .
O16 M4 O4 152.4(2) . .
O17 M4 O5 97.1(2) . .
O18 M4 O5 152.4(2) . .
O16 M4 O5 89.2(2) . .
O4 M4 O5 69.05(18) . .
O17 M4 O19 173.2(2) . .
O18 M4 O19 81.1(2) . .
O16 M4 O19 81.1(2) . .
O4 M4 O19 77.73(18) . .
O5 M4 O19 77.32(18) . .
M5B M5A O22 175.9(5) . .
M5B M5A O20 80.2(5) . .
O22 M5A O20 103.4(3) . .
M5B M5A O21 77.7(5) . .
O22 M5A O21 103.1(2) . .
O20 M5A O21 104.1(2) . .
M5B M5A O5 81.1(5) . .
O22 M5A O5 96.8(2) . .
O20 M5A O5 89.8(2) . .
O21 M5A O5 152.2(2) . .
M5B M5A O3 79.3(5) . .
O22 M5A O3 96.6(2) . .
O20 M5A O3 152.6(2) . .
O21 M5A O3 89.1(2) . .
O5 M5A O3 69.27(18) . .
M5B M5A O23 3.1(5) . .
O22 M5A O23 173.5(2) . .
O20 M5A O23 80.7(2) . .
O21 M5A O23 80.5(2) . .
O5 M5A O23 78.04(19) . .
O3 M5A O23 77.90(19) . .
M5A M5B O23 175.7(7) . .
M5A M5B O21 80.8(6) . .
O23 M5B O21 103.1(5) . .
M5A M5B O20 78.5(6) . .
O23 M5B O20 102.2(5) . .
O21 M5B O20 104.4(4) . .
M5A M5B O3 82.0(6) . .
O23 M5B O3 96.0(4) . .
O21 M5B O3 90.1(3) . .
O20 M5B O3 153.3(6) . .
M5A M5B O5 80.2(6) . .
O23 M5B O5 95.5(4) . .
O21 M5B O5 153.8(6) . .
O20 M5B O5 89.3(3) . .
O3 M5B O5 69.5(2) . .
M5A M5B O22 2.9(4) . .
O23 M5B O22 173.4(4) . .
O21 M5B O22 81.4(4) . .
O20 M5B O22 81.0(4) . .
O3 M5B O22 79.1(4) . .
O5 M5B O22 78.8(4) . .
M6B M6A O26 175.8(5) . .
M6B M6A O25 80.3(4) . .
O26 M6A O25 103.2(3) . .
M6B M6A O24 78.9(4) . .
O26 M6A O24 102.5(3) . .
O25 M6A O24 103.9(2) . .
M6B M6A O3 79.2(4) . .
O26 M6A O3 96.8(2) . .
O25 M6A O3 152.7(2) . .
O24 M6A O3 89.6(2) . .
M6B M6A O6 80.2(4) . .
O26 M6A O6 97.2(2) . .
O25 M6A O6 89.8(2) . .
O24 M6A O6 152.6(2) . .
O3 M6A O6 69.10(18) . .
M6B M6A O27 2.4(4) . .
O26 M6A O27 173.8(2) . .
O25 M6A O27 80.9(2) . .
O24 M6A O27 80.9(2) . .
O3 M6A O27 77.93(18) . .
O6 M6A O27 77.91(19) . .
M6A M6B O27 176.8(6) . .
M6A M6B O24 79.9(5) . .
O27 M6B O24 102.9(4) . .
M6A M6B O25 78.6(5) . .
O27 M6B O25 102.2(4) . .
O24 M6B O25 103.8(3) . .
M6A M6B O3 82.3(5) . .
O27 M6B O3 95.9(4) . .
O24 M6B O3 90.3(3) . .
O25 M6B O3 153.8(5) . .
M6A M6B O6 81.4(5) . .
O27 M6B O6 95.5(4) . .
O24 M6B O6 154.2(5) . .
O25 M6B O6 89.7(3) . .
O3 M6B O6 69.6(2) . .
M6A M6B O26 3.1(3) . .
O27 M6B O26 174.1(3) . .
O24 M6B O26 80.9(4) . .
O25 M6B O26 81.1(4) . .
O3 M6B O26 79.4(3) . .
O6 M6B O26 79.5(3) . .
O30 M7 O28 104.2(2) . .
O30 M7 O29 103.8(2) . .
O28 M7 O29 94.1(2) . .
O30 M7 O8 97.4(2) . .
O28 M7 O8 157.6(2) . .
O29 M7 O8 86.64(19) . .
O30 M7 O25 97.2(2) . .
O28 M7 O25 86.4(2) . .
O29 M7 O25 158.1(2) . .
O8 M7 O25 84.80(19) . .
O30 M7 O31 172.5(2) . .
O28 M7 O31 81.1(2) . .
O29 M7 O31 80.9(2) . .
O8 M7 O31 76.9(2) . .
O25 M7 O31 77.6(2) . .
O30 M7 M18 99.42(18) . .
O28 M7 M18 47.98(14) . .
O29 M7 M18 48.20(13) . .
O8 M7 M18 134.38(13) . .
O25 M7 M18 133.99(14) . .
O31 M7 M18 88.10(13) . .
O34 M8 O32 104.0(2) . .
O34 M8 O33 103.7(2) . .
O32 M8 O33 94.18(19) . .
O34 M8 O13 97.2(2) . .
O32 M8 O13 86.68(19) . .
O33 M8 O13 158.1(2) . .
O34 M8 O9 97.2(2) . .
O32 M8 O9 158.0(2) . .
O33 M8 O9 86.43(19) . .
O13 M8 O9 84.79(19) . .
O34 M8 O35 172.9(2) . .
O32 M8 O35 80.8(2) . .
O33 M8 O35 81.0(2) . .
O13 M8 O35 77.6(2) . .
O9 M8 O35 77.6(2) . .
O34 M8 M21 99.34(18) . 14_455
O32 M8 M21 48.01(14) . 14_455
O33 M8 M21 48.20(14) . 14_455
O13 M8 M21 134.28(14) . 14_455
O9 M8 M21 134.20(14) . 14_455
O35 M8 M21 87.79(13) . 14_455
O38 M9 O36 103.6(2) . .
O38 M9 O37 104.4(2) . .
O36 M9 O37 94.05(19) . .
O38 M9 O12 96.9(2) . .
O36 M9 O12 86.74(19) . .
O37 M9 O12 157.8(2) . .
O38 M9 O18 96.9(2) . .
O36 M9 O18 158.7(2) . .
O37 M9 O18 86.33(19) . .
O12 M9 O18 85.08(19) . .
O38 M9 O39 172.4(2) . .
O36 M9 O39 81.2(2) . .
O37 M9 O39 80.9(2) . .
O12 M9 O39 77.3(2) . .
O18 M9 O39 77.8(2) . .
O38 M9 M19 99.36(18) . 3_565
O36 M9 M19 48.13(13) . 3_565
O37 M9 M19 48.00(14) . 3_565
O12 M9 M19 134.45(14) . 3_565
O18 M9 M19 134.01(14) . 3_565
O39 M9 M19 88.26(13) . 3_565
O42 M10 O40 103.8(2) . .
O42 M10 O41 104.4(2) . .
O40 M10 O41 94.1(2) . .
O42 M10 O16 97.3(2) . .
O40 M10 O16 158.2(2) . .
O41 M10 O16 86.27(19) . .
O42 M10 O20 97.1(2) . .
O40 M10 O20 86.7(2) . .
O41 M10 O20 157.7(2) . .
O16 M10 O20 84.89(19) . .
O42 M10 O43 172.4(2) . .
O40 M10 O43 81.2(2) . .
O41 M10 O43 80.8(2) . .
O16 M10 O43 77.3(2) . .
O20 M10 O43 77.3(2) . .
O42 M10 M11 99.36(18) . 3_565
O40 M10 M11 48.01(14) . 3_565
O41 M10 M11 48.21(14) . 3_565
O16 M10 M11 134.11(14) . 3_565
O20 M10 M11 134.32(14) . 3_565
O43 M10 M11 88.23(14) . 3_565
O44 M11 O40 104.3(2) . 2_665
O44 M11 O41 104.0(2) . 2_665
O40 M11 O41 94.0(2) 2_665 2_665
O44 M11 O21 97.0(2) . .
O40 M11 O21 86.6(2) 2_665 .
O41 M11 O21 158.1(2) 2_665 .
O44 M11 O24 96.8(2) . .
O40 M11 O24 157.9(2) 2_665 .
O41 M11 O24 86.80(19) 2_665 .
O21 M11 O24 84.66(19) . .
O44 M11 O45 172.1(2) . .
O40 M11 O45 81.0(2) 2_665 .
O41 M11 O45 81.1(2) 2_665 .
O21 M11 O45 77.4(2) . .
O24 M11 O45 77.3(2) . .
O44 M11 M10 99.55(18) . 2_665
O40 M11 M10 47.99(14) 2_665 2_665
O41 M11 M10 48.13(14) 2_665 2_665
O21 M11 M10 134.21(14) . 2_665
O24 M11 M10 134.54(14) . 2_665
O45 M11 M10 88.33(13) . 2_665
O52 M12 O51 98.1(2) . .
O52 M12 O49 98.2(2) . .
O51 M12 O49 71.36(18) . .
O52 M12 O46 98.3(2) . .
O51 M12 O46 71.06(18) . .
O49 M12 O46 140.61(18) . .
O52 M12 O48 98.5(2) . .
O51 M12 O48 140.56(18) . .
O49 M12 O48 71.01(17) . .
O46 M12 O48 140.37(18) . .
O52 M12 O47 98.3(2) . .
O51 M12 O47 140.52(19) . .
O49 M12 O47 140.30(18) . .
O46 M12 O47 71.20(17) . .
O48 M12 O47 71.02(18) . .
O52 M12 O50 179.8(3) . .
O51 M12 O50 81.66(18) . .
O49 M12 O50 81.73(18) . .
O46 M12 O50 81.59(18) . .
O48 M12 O50 81.70(18) . .
O47 M12 O50 81.82(18) . .
M13B M13A O55 173.9(6) . .
M13B M13A O54 81.1(6) . .
O55 M13A O54 102.8(3) . .
M13B M13A O53 80.5(6) . .
O55 M13A O53 102.8(2) . .
O54 M13A O53 104.3(2) . .
M13B M13A O49 78.2(6) . .
O55 M13A O49 97.1(2) . .
O54 M13A O49 89.4(2) . .
O53 M13A O49 152.5(2) . .
M13B M13A O48 77.7(6) . .
O55 M13A O48 97.2(2) . .
O54 M13A O48 152.4(2) . .
O53 M13A O48 89.44(19) . .
O49 M13A O48 69.16(17) . .
M13B M13A O56 0.5(7) . .
O55 M13A O56 174.0(2) . .
O54 M13A O56 80.7(2) . .
O53 M13A O56 80.8(2) . .
O49 M13A O56 77.99(19) . .
O48 M13A O56 77.98(19) . .
M13A M13B O56 179.4(10) . .
M13A M13B O54 78.8(7) . .
O56 M13B O54 100.6(5) . .
M13A M13B O53 79.5(7) . .
O56 M13B O53 100.9(6) . .
O54 M13B O53 103.6(4) . .
M13A M13B O48 84.7(7) . .
O56 M13B O48 95.7(5) . .
O54 M13B O48 155.9(7) . .
O53 M13B O48 90.5(3) . .
M13A M13B O49 84.2(7) . .
O56 M13B O49 95.5(5) . .
O54 M13B O49 90.1(3) . .
O53 M13B O49 156.1(6) . .
O48 M13B O49 70.6(3) . .
M13A M13B O55 4.5(5) . .
O56 M13B O55 175.7(4) . .
O54 M13B O55 81.7(5) . .
O53 M13B O55 82.0(5) . .
O48 M13B O55 81.0(4) . .
O49 M13B O55 80.7(4) . .
M14B M14A O59 175.6(4) . .
M14B M14A O58 81.6(4) . .
O59 M14A O58 102.6(2) . .
M14B M14A O57 77.0(4) . .
O59 M14A O57 102.6(2) . .
O58 M14A O57 104.0(2) . .
M14B M14A O47 81.8(4) . .
O59 M14A O47 97.1(2) . .
O58 M14A O47 90.02(19) . .
O57 M14A O47 152.4(2) . .
M14B M14A O48 78.5(4) . .
O59 M14A O48 97.2(2) . .
O58 M14A O48 153.1(2) . .
O57 M14A O48 88.96(19) . .
O47 M14A O48 69.46(17) . .
M14B M14A O60 4.2(4) . .
O59 M14A O60 173.8(2) . .
O58 M14A O60 81.0(2) . .
O57 M14A O60 81.2(2) . .
O47 M14A O60 77.68(18) . .
O48 M14A O60 77.84(18) . .
M14A M14B O60 174.2(5) . .
M14A M14B O57 81.5(4) . .
O60 M14B O57 104.2(4) . .
M14A M14B O58 77.1(4) . .
O60 M14B O58 101.9(4) . .
O57 M14B O58 104.0(3) . .
M14A M14B O48 82.9(4) . .
O60 M14B O48 96.2(3) . .
O57 M14B O48 90.5(3) . .
O58 M14B O48 153.0(4) . .
M14A M14B O47 79.6(4) . .
O60 M14B O47 94.7(3) . .
O57 M14B O47 154.1(4) . .
O58 M14B O47 88.9(3) . .
O48 M14B O47 69.7(2) . .
M14A M14B O59 3.1(3) . .
O60 M14B O59 173.2(3) . .
O57 M14B O59 81.3(3) . .
O58 M14B O59 80.2(3) . .
O48 M14B O59 79.7(3) . .
O47 M14B O59 78.8(3) . .
M15B M15A O63 174.2(5) . .
M15B M15A O61 78.5(5) . .
O63 M15A O61 103.0(2) . .
M15B M15A O62 81.8(5) . .
O63 M15A O62 103.0(2) . .
O61 M15A O62 104.5(2) . .
M15B M15A O46 80.5(5) . .
O63 M15A O46 96.3(2) . .
O61 M15A O46 152.5(2) . .
O62 M15A O46 89.76(19) . .
M15B M15A O47 77.6(5) . .
O63 M15A O47 96.9(2) . .
O61 M15A O47 89.04(19) . .
O62 M15A O47 152.6(2) . .
O46 M15A O47 69.22(17) . .
M15B M15A O64 2.7(5) . .
O63 M15A O64 172.9(2) . .
O61 M15A O64 81.2(2) . .
O62 M15A O64 81.2(2) . .
O46 M15A O64 77.87(18) . .
O47 M15A O64 77.40(19) . .
M15A M15B O64 176.3(7) . .
M15A M15B O61 79.9(6) . .
O64 M15B O61 103.9(5) . .
M15A M15B O62 76.8(6) . .
O64 M15B O62 102.2(5) . .
O61 M15B O62 103.6(4) . .
M15A M15B O47 83.6(6) . .
O64 M15B O47 96.1(4) . .
O61 M15B O47 90.4(3) . .
O62 M15B O47 153.4(6) . .
M15A M15B O46 80.8(6) . .
O64 M15B O46 95.6(4) . .
O61 M15B O46 153.8(6) . .
O62 M15B O46 89.0(3) . .
O47 M15B O46 69.9(3) . .
M15A M15B O63 4.1(4) . .
O64 M15B O63 173.6(4) . .
O61 M15B O63 81.0(4) . .
O62 M15B O63 80.3(4) . .
O47 M15B O63 79.6(4) . .
O46 M15B O63 78.5(4) . .
M16B M16A O67 174.1(5) . .
M16B M16A O66 82.3(5) . .
O67 M16A O66 102.8(3) . .
M16B M16A O65 78.5(5) . .
O67 M16A O65 102.7(2) . .
O66 M16A O65 104.7(2) . .
M16B M16A O46 81.0(5) . .
O67 M16A O46 96.0(2) . .
O66 M16A O46 89.8(2) . .
O65 M16A O46 152.9(2) . .
M16B M16A O51 77.7(4) . .
O67 M16A O51 96.5(2) . .
O66 M16A O51 152.8(2) . .
O65 M16A O51 89.21(19) . .
O46 M16A O51 69.16(18) . .
M16B M16A O68 3.1(5) . .
O67 M16A O68 173.1(2) . .
O66 M16A O68 81.1(2) . .
O65 M16A O68 81.5(2) . .
O46 M16A O68 78.17(19) . .
O51 M16A O68 77.94(19) . .
M16A M16B O68 175.8(6) . .
M16A M16B O65 81.3(5) . .
O68 M16B O65 102.9(5) . .
M16A M16B O66 77.5(5) . .
O68 M16B O66 100.9(4) . .
O65 M16B O66 104.2(3) . .
M16A M16B O51 84.5(5) . .
O68 M16B O51 95.8(4) . .
O65 M16B O51 90.9(3) . .
O66 M16B O51 154.3(5) . .
M16A M16B O46 81.3(5) . .
O68 M16B O46 94.9(4) . .
O65 M16B O46 155.2(5) . .
O66 M16B O46 89.1(3) . .
O51 M16B O46 69.9(2) . .
M16A M16B O67 4.3(3) . .
O68 M16B O67 173.7(3) . .
O65 M16B O67 82.2(4) . .
O66 M16B O67 81.2(4) . .
O51 M16B O67 80.3(3) . .
O46 M16B O67 79.2(3) . .
M17B M17A O71 175.0(4) . .
M17B M17A O69 80.8(4) . .
O71 M17A O69 102.8(2) . .
M17B M17A O70 78.4(4) . .
O71 M17A O70 103.7(2) . .
O69 M17A O70 104.2(2) . .
M17B M17A O49 78.5(4) . .
O71 M17A O49 96.9(2) . .
O69 M17A O49 152.3(2) . .
O70 M17A O49 89.51(19) . .
M17B M17A O51 80.1(3) . .
O71 M17A O51 96.5(2) . .
O69 M17A O51 89.4(2) . .
O70 M17A O51 152.2(2) . .
O49 M17A O51 68.99(17) . .
M17B M17A O72 2.5(4) . .
O71 M17A O72 173.0(2) . .
O69 M17A O72 81.1(2) . .
O70 M17A O72 80.7(2) . .
O49 M17A O72 77.54(18) . .
O51 M17A O72 77.58(18) . .
M17A M17B O72 176.5(5) . .
M17A M17B O70 79.6(4) . .
O72 M17B O70 103.7(4) . .
M17A M17B O69 77.2(4) . .
O72 M17B O69 103.1(4) . .
O70 M17B O69 103.6(3) . .
M17A M17B O49 82.2(4) . .
O72 M17B O49 96.3(3) . .
O70 M17B O49 90.4(3) . .
O69 M17B O49 152.4(4) . .
M17A M17B O51 80.8(4) . .
O72 M17B O51 95.7(3) . .
O70 M17B O51 153.6(4) . .
O69 M17B O51 89.0(3) . .
O49 M17B O51 69.5(2) . .
M17A M17B O71 3.5(3) . .
O72 M17B O71 173.5(3) . .
O70 M17B O71 81.1(3) . .
O69 M17B O71 79.9(3) . .
O49 M17B O71 79.0(3) . .
O51 M17B O71 78.4(3) . .
O73 M18 O28 104.0(2) . .
O73 M18 O29 104.1(2) . .
O28 M18 O29 93.96(19) . .
O73 M18 O54 97.1(2) . .
O28 M18 O54 86.20(19) . .
O29 M18 O54 158.0(2) . .
O73 M18 O70 97.3(2) . .
O28 M18 O70 157.7(2) . .
O29 M18 O70 86.94(19) . .
O54 M18 O70 84.82(18) . .
O73 M18 O74 172.4(2) . .
O28 M18 O74 81.1(2) . .
O29 M18 O74 81.0(2) . .
O54 M18 O74 77.3(2) . .
O70 M18 O74 77.1(2) . .
O73 M18 M7 99.50(17) . .
O28 M18 M7 48.00(14) . .
O29 M18 M7 48.04(14) . .
O54 M18 M7 133.79(14) . .
O70 M18 M7 134.54(13) . .
O74 M18 M7 88.13(13) . .
O75 M19 O37 104.2(2) . 2_665
O75 M19 O36 104.1(2) . 2_665
O37 M19 O36 93.86(19) 2_665 2_665
O75 M19 O53 96.9(2) . .
O37 M19 O53 86.68(19) 2_665 .
O36 M19 O53 158.1(2) 2_665 .
O75 M19 O57 97.2(2) . .
O37 M19 O57 157.85(19) 2_665 .
O36 M19 O57 86.64(19) 2_665 .
O53 M19 O57 84.81(18) . .
O75 M19 O76 172.4(2) . .
O37 M19 O76 80.6(2) 2_665 .
O36 M19 O76 81.2(2) 2_665 .
O53 M19 O76 77.3(2) . .
O57 M19 O76 77.6(2) . .
O75 M19 M9 99.58(17) . 2_665
O37 M19 M9 48.12(14) 2_665 2_665
O36 M19 M9 47.83(14) 2_665 2_665
O53 M19 M9 134.41(14) . 2_665
O57 M19 M9 134.06(13) . 2_665
O76 M19 M9 87.97(13) . 2_665
O79 M20 O77 103.8(2) . 15
O79 M20 O78 103.7(2) . 15
O77 M20 O78 94.06(19) 15 15
O79 M20 O61 97.1(2) . .
O77 M20 O61 158.31(19) 15 .
O78 M20 O61 86.62(18) 15 .
O79 M20 O58 97.1(2) . .
O77 M20 O58 86.64(19) 15 .
O78 M20 O58 158.40(19) 15 .
O61 M20 O58 84.96(18) . .
O79 M20 O80 172.5(2) . .
O77 M20 O80 81.2(2) 15 .
O78 M20 O80 81.3(2) 15 .
O61 M20 O80 77.5(2) . .
O58 M20 O80 77.5(2) . .
O79 M20 M22 99.41(17) . 15
O77 M20 M22 47.91(13) 15 15
O78 M20 M22 48.10(13) 15 15
O61 M20 M22 134.29(13) . 15
O58 M20 M22 134.14(13) . 15
O80 M20 M22 88.09(13) . 15
O81 M21 O32 103.6(2) . 15
O81 M21 O33 103.7(2) . 15
O32 M21 O33 94.2(2) 15 15
O81 M21 O62 97.3(2) . .
O32 M21 O62 158.2(2) 15 .
O33 M21 O62 86.56(19) 15 .
O81 M21 O66 96.8(2) . .
O32 M21 O66 86.46(19) 15 .
O33 M21 O66 158.7(2) 15 .
O62 M21 O66 85.16(18) . .
O81 M21 O82 172.6(2) . .
O32 M21 O82 81.3(2) 15 .
O33 M21 O82 81.3(2) 15 .
O62 M21 O82 77.3(2) . .
O66 M21 O82 77.8(2) . .
O81 M21 M8 99.08(18) . 15
O32 M21 M8 47.95(14) 15 15
O33 M21 M8 48.25(14) 15 15
O62 M21 M8 134.40(13) . 15
O66 M21 M8 134.06(14) . 15
O82 M21 M8 88.35(13) . 15
O83 M22 O77 103.5(2) . .
O83 M22 O78 103.7(2) . .
O77 M22 O78 94.06(19) . .
O83 M22 O69 97.5(2) . .
O77 M22 O69 158.0(2) . .
O78 M22 O69 86.91(19) . .
O83 M22 O65 96.6(2) . .
O77 M22 O65 86.70(18) . .
O78 M22 O65 158.80(19) . .
O69 M22 O65 84.68(18) . .
O83 M22 O84 172.6(2) . .
O77 M22 O84 81.4(2) . .
O78 M22 O84 81.2(2) . .
O69 M22 O84 77.1(2) . .
O65 M22 O84 77.9(2) . .
O83 M22 M20 99.23(16) . 14_455
O77 M22 M20 47.91(13) . 14_455
O78 M22 M20 48.10(14) . 14_455
O69 M22 M20 134.54(13) . 14_455
O65 M22 M20 134.25(13) . 14_455
O84 M22 M20 88.20(12) . 14_455
M1 O2 M3B 109.4(3) . .
M1 O2 M2B 108.9(2) . .
M3B O2 M2B 134.8(4) . .
M1 O2 M3A 108.4(2) . .
M3B O2 M3A 18.7(4) . .
M2B O2 M3A 142.4(3) . .
M1 O2 M2A 108.2(2) . .
M3B O2 M2A 142.1(3) . .
M2B O2 M2A 18.8(3) . .
M3A O2 M2A 140.4(2) . .
M1 O3 M6B 109.5(2) . .
M1 O3 M5B 109.8(3) . .
M6B O3 M5B 134.0(4) . .
M1 O3 M6A 108.4(2) . .
M6B O3 M6A 18.5(2) . .
M5B O3 M6A 141.5(3) . .
M1 O3 M5A 108.2(2) . .
M6B O3 M5A 142.0(3) . .
M5B O3 M5A 18.7(3) . .
M6A O3 M5A 140.6(2) . .
M1 O4 M3B 109.1(3) . .
M1 O4 M4 108.7(2) . .
M3B O4 M4 141.9(3) . .
M1 O4 M3A 108.3(2) . .
M3B O4 M3A 18.7(4) . .
M4 O4 M3A 140.1(2) . .
M1 O5 M4 108.3(2) . .
M1 O5 M5A 108.2(2) . .
M4 O5 M5A 140.3(2) . .
M1 O5 M5B 109.0(2) . .
M4 O5 M5B 142.5(3) . .
M5A O5 M5B 18.6(3) . .
M1 O6 M2B 109.6(3) . .
M1 O6 M6B 109.2(2) . .
M2B O6 M6B 134.6(4) . .
M1 O6 M2A 108.4(2) . .
M2B O6 M2A 18.9(3) . .
M6B O6 M2A 142.3(3) . .
M1 O6 M6A 108.5(2) . .
M2B O6 M6A 141.6(3) . .
M6B O6 M6A 18.4(2) . .
M2A O6 M6A 140.2(2) . .
M2B O8 M2A 21.7(3) . .
M2B O8 M7 148.4(4) . .
M2A O8 M7 155.5(3) . .
M2A O9 M2B 21.6(3) . .
M2A O9 M8 155.6(3) . .
M2B O9 M8 148.5(4) . .
M2B O10 M2A 0.7(2) . .
M2A O11 M2B 1.38(15) . .
M3A O12 M3B 21.3(4) . .
M3A O12 M9 155.0(3) . .
M3B O12 M9 148.6(4) . .
M3A O13 M3B 21.4(4) . .
M3A O13 M8 156.0(3) . .
M3B O13 M8 149.1(4) . .
M3A O14 M3B 1.42(18) . .
M3B O15 M3A 0.7(2) . .
M4 O16 M10 155.9(3) . .
M4 O18 M9 155.5(3) . .
M5A O20 M5B 21.4(3) . .
M5A O20 M10 154.8(3) . .
M5B O20 M10 149.4(4) . .
M5B O21 M5A 21.5(3) . .
M5B O21 M11 149.0(4) . .
M5A O21 M11 156.1(3) . .
M5A O22 M5B 1.17(15) . .
M5B O23 M5A 1.20(19) . .
M6B O24 M6A 21.2(3) . .
M6B O24 M11 149.0(4) . .
M6A O24 M11 155.3(3) . .
M6A O25 M6B 21.1(3) . .
M6A O25 M7 155.2(3) . .
M6B O25 M7 149.5(3) . .
M6A O26 M6B 1.19(13) . .
M6B O27 M6A 0.88(16) . .
M18 O28 M7 84.02(19) . .
M7 O29 M18 83.75(18) . .
S3 O31 M7 126.4(3) . .
M8 O32 M21 84.05(18) . 14_455
M21 O33 M8 83.55(18) 14_455 .
S5 O35 M8 126.2(3) 14_455 .
M9 O36 M19 84.05(18) . 3_565
M19 O37 M9 83.88(18) 3_565 .
S1 O39 M9 126.2(3) . .
M10 O40 M11 84.01(19) . 3_565
M10 O41 M11 83.66(18) . 3_565
S2 O43 M10 126.3(3) . .
S2 O45 M11 126.2(3) 2_665 .
M12 O46 M16B 108.6(2) . .
M12 O46 M16A 108.4(2) . .
M16B O46 M16A 17.7(3) . .
M12 O46 M15B 108.7(2) . .
M16B O46 M15B 136.7(4) . .
M16A O46 M15B 142.7(3) . .
M12 O46 M15A 108.3(2) . .
M16B O46 M15A 143.0(3) . .
M16A O46 M15A 140.0(2) . .
M15B O46 M15A 18.7(3) . .
M12 O47 M15B 109.6(3) . .
M12 O47 M14A 108.4(2) . .
M15B O47 M14A 141.8(3) . .
M12 O47 M14B 108.8(2) . .
M15B O47 M14B 135.2(4) . .
M14A O47 M14B 18.6(2) . .
M12 O47 M15A 107.88(19) . .
M15B O47 M15A 18.8(3) . .
M14A O47 M15A 140.5(2) . .
M14B O47 M15A 143.2(3) . .
M12 O48 M13B 108.9(3) . .
M12 O48 M14B 110.0(2) . .
M13B O48 M14B 135.0(4) . .
M12 O48 M14A 108.0(2) . .
M13B O48 M14A 143.0(3) . .
M14B O48 M14A 18.7(2) . .
M12 O48 M13A 108.33(19) . .
M13B O48 M13A 17.6(4) . .
M14B O48 M13A 141.5(3) . .
M14A O48 M13A 140.8(2) . .
M12 O49 M13B 109.0(3) . .
M12 O49 M17B 109.6(2) . .
M13B O49 M17B 134.9(4) . .
M12 O49 M13A 108.7(2) . .
M13B O49 M13A 17.6(4) . .
M17B O49 M13A 141.4(3) . .
M12 O49 M17A 108.2(2) . .
M13B O49 M17A 142.6(3) . .
M17B O49 M17A 19.22(18) . .
M13A O49 M17A 140.3(2) . .
M12 O51 M16B 110.0(2) . .
M12 O51 M16A 108.3(2) . .
M16B O51 M16A 17.8(3) . .
M12 O51 M17B 108.9(2) . .
M16B O51 M17B 134.9(3) . .
M16A O51 M17B 142.5(3) . .
M12 O51 M17A 108.2(2) . .
M16B O51 M17A 141.7(3) . .
M16A O51 M17A 140.4(2) . .
M17B O51 M17A 19.14(18) . .
M13A O53 M13B 20.0(4) . .
M13A O53 M19 155.2(3) . .
M13B O53 M19 149.6(4) . .
M13A O54 M13B 20.0(4) . .
M13A O54 M18 155.9(3) . .
M13B O54 M18 150.2(4) . .
M13A O55 M13B 1.65(17) . .
M13B O56 M13A 0.2(3) . .
M14B O57 M14A 21.5(2) . .
M14B O57 M19 148.5(3) . .
M14A O57 M19 156.0(3) . .
M14A O58 M14B 21.3(2) . .
M14A O58 M20 154.7(3) . .
M14B O58 M20 149.6(3) . .
M14A O59 M14B 1.24(12) . .
M14B O60 M14A 1.60(15) . .
M15B O61 M15A 21.6(3) . .
M15B O61 M20 147.9(4) . .
M15A O61 M20 155.9(3) . .
M15A O62 M15B 21.3(3) . .
M15A O62 M21 155.0(3) . .
M15B O62 M21 148.9(4) . .
M15A O63 M15B 1.64(15) . .
M15B O64 M15A 1.0(2) . .
M16B O65 M16A 20.3(3) . .
M16B O65 M22 148.4(4) . .
M16A O65 M22 156.0(3) . .
M16A O66 M16B 20.2(3) . .
M16A O66 M21 155.2(3) . .
M16B O66 M21 150.2(3) . .
M16A O67 M16B 1.60(13) . .
M16B O68 M16A 1.10(16) . .
M17A O69 M17B 21.9(2) . .
M17A O69 M22 155.7(3) . .
M17B O69 M22 148.7(3) . .
M17B O70 M17A 22.0(2) . .
M17B O70 M18 147.8(3) . .
M17A O70 M18 155.2(3) . .
M17A O71 M17B 1.44(11) . .
M17B O72 M17A 0.99(15) . .
S3 O74 M18 126.1(3) . .
S1 O76 M19 126.5(3) 2_665 .
M22 O77 M20 84.18(18) . 14_455
M20 O78 M22 83.80(18) 14_455 .
S4 O80 M20 126.5(3) . .
S5 O82 M21 126.6(3) . .
S4 O84 M22 126.3(3) 14_455 .
O85 S1 O86 110.4(8) . .
O85 S1 O76 109.0(5) . 3_565
O86 S1 O76 108.8(5) . 3_565
O85 S1 O39 108.8(5) . .
O86 S1 O39 108.8(5) . .
O76 S1 O39 111.0(3) 3_565 .
O85 S1 Pr1 54.5(6) . .
O86 S1 Pr1 55.9(6) . .
O76 S1 Pr1 123.9(3) 3_565 .
O39 S1 Pr1 125.1(3) . .
O88 S2 O87 111.2(8) . .
O88 S2 O45 108.6(5) . 3_565
O87 S2 O45 108.8(5) . 3_565
O88 S2 O43 108.9(5) . .
O87 S2 O43 108.3(5) . .
O45 S2 O43 110.9(3) 3_565 .
O88 S2 Pr2 54.1(6) . .
O87 S2 Pr2 57.1(6) . .
O45 S2 Pr2 123.9(3) 3_565 .
O43 S2 Pr2 125.1(3) . .
O89 S3 O90 109.6(8) . .
O89 S3 O74 109.1(5) . .
O90 S3 O74 109.1(5) . .
O89 S3 O31 109.5(5) . .
O90 S3 O31 108.3(5) . .
O74 S3 O31 111.2(3) . .
O89 S3 Pr3 53.9(6) . .
O90 S3 Pr3 55.6(6) . .
O74 S3 Pr3 124.3(3) . .
O31 S3 Pr3 124.6(3) . .
O92 S4 O91 110.5(8) . .
O92 S4 O80 109.3(5) . .
O91 S4 O80 108.6(5) . .
O92 S4 O84 108.4(5) . 15
O91 S4 O84 109.1(5) . 15
O80 S4 O84 111.0(3) . 15
O92 S4 Pr4 55.9(6) . .
O91 S4 Pr4 54.5(6) . .
O80 S4 Pr4 124.8(2) . .
O84 S4 Pr4 124.2(2) 15 .
O94 S5 O93 111.7(8) . .
O94 S5 O82 108.3(5) . .
O93 S5 O82 108.5(5) . .
O94 S5 O35 108.7(5) . 15
O93 S5 O35 108.6(5) . 15
O82 S5 O35 111.1(3) . 15
O94 S5 Pr5 55.1(6) . .
O93 S5 Pr5 56.6(6) . .
O82 S5 Pr5 124.0(3) . .
O35 S5 Pr5 124.8(3) 15 .
S1 O85 Pr8 161.6(9) . .
S1 O85 Pr1 99.4(7) . .
Pr8 O85 Pr1 62.3(5) . .
S1 O86 Pr7 160.0(11) . 3_565
S1 O86 Pr1 97.8(7) . .
Pr7 O86 Pr1 62.3(7) 3_565 .
S2 O87 Pr9 158.7(10) . .
S2 O87 Pr2 96.5(7) . .
Pr9 O87 Pr2 62.2(4) . .
S2 O88 Pr7 162.5(11) . 3_565
S2 O88 Pr2 99.7(7) . .
Pr7 O88 Pr2 62.8(7) 3_565 .
S3 O89 Pr6 163.4(9) . .
S3 O89 Pr3 99.9(7) . .
Pr6 O89 Pr3 63.5(4) . .
S3 O90 Pr7 158.0(11) . .
S3 O90 Pr3 98.0(7) . .
Pr7 O90 Pr3 60.0(7) . .
S4 O91 Pr8 161.1(9) . 2_665
S4 O91 Pr4 99.3(7) . .
Pr8 O91 Pr4 61.8(4) 2_665 .
S4 O92 Pr6 161.2(9) . 15
S4 O92 Pr4 97.8(7) . .
Pr6 O92 Pr4 63.4(3) 15 .
S5 O93 Pr6 159.5(10) . 15
S5 O93 Pr5 97.1(7) . .
Pr6 O93 Pr5 62.3(4) 15 .
S5 O94 Pr8 160.9(10) . 15
S5 O94 Pr5 99.0(7) . .
Pr8 O94 Pr5 61.8(5) 15 .
N3 C1 N2 117.0(13) . .
N3 C1 N1 120.2(12) . .
N2 C1 N1 120.6(11) . .
N4 C2 N6 120.6(13) . .
N4 C2 N5 117.2(13) . .
N6 C2 N5 120.0(12) . .
N8 C3 N7 120.9(12) . .
N8 C3 N9 118.0(13) . .
N7 C3 N9 119.6(12) . .
N10 C4 N10 118.8(8) 3_565 2_665
N10 C4 N10 118.8(8) 3_565 .
N10 C4 N10 118.8(8) 2_665 .
O102 Pr1 O101 115.0(14) . .
O102 Pr1 O95 169.5(13) . 14_455
O101 Pr1 O95 59.3(14) . 14_455
O102 Pr1 O104 64.7(13) . .
O101 Pr1 O104 169.6(15) . .
O95 Pr1 O104 119.1(14) 14_455 .
O102 Pr1 O85 101.9(9) . .
O101 Pr1 O85 98.0(11) . .
O95 Pr1 O85 71.5(10) 14_455 .
O104 Pr1 O85 72.4(10) . .
O102 Pr1 O86 72.5(9) . .
O101 Pr1 O86 72.9(11) . .
O95 Pr1 O86 97.1(10) 14_455 .
O104 Pr1 O86 97.6(10) . .
O85 Pr1 O86 52.4(3) . .
O102 Pr1 Pr8 125.2(10) . .
O101 Pr1 Pr8 117.5(12) . .
O95 Pr1 Pr8 58.5(10) 14_455 .
O104 Pr1 Pr8 60.8(11) . .
O85 Pr1 Pr8 56.9(4) . .
O86 Pr1 Pr8 109.3(5) . .
O102 Pr1 O107 114.1(12) . 14_455
O101 Pr1 O107 112.1(14) . 14_455
O95 Pr1 O107 76.3(13) 14_455 14_455
O104 Pr1 O107 76.2(13) . 14_455
O85 Pr1 O107 114.3(9) . 14_455
O86 Pr1 O107 166.6(9) . 14_455
Pr8 Pr1 O107 57.4(9) . 14_455
O102 Pr1 Pr7 53.0(11) . 3_565
O101 Pr1 Pr7 62.0(12) . 3_565
O95 Pr1 Pr7 120.7(12) 14_455 3_565
O104 Pr1 Pr7 116.8(12) . 3_565
O85 Pr1 Pr7 109.3(7) . 3_565
O86 Pr1 Pr7 56.9(6) . 3_565
Pr8 Pr1 Pr7 166.2(7) . 3_565
O107 Pr1 Pr7 136.4(11) 14_455 3_565
O102 Pr1 O108 69.9(11) . 3_565
O101 Pr1 O108 74.6(13) . 3_565
O95 Pr1 O108 114.4(12) 14_455 3_565
O104 Pr1 O108 113.7(12) . 3_565
O85 Pr1 O108 164.2(8) . 3_565
O86 Pr1 O108 111.8(8) . 3_565
Pr8 Pr1 O108 138.9(8) . 3_565
O107 Pr1 O108 81.6(11) 14_455 3_565
Pr7 Pr1 O108 54.9(9) 3_565 3_565
O102 Pr1 S1 86.8(9) . .
O101 Pr1 S1 85.3(11) . .
O95 Pr1 S1 84.0(10) 14_455 .
O104 Pr1 S1 84.3(10) . .
O85 Pr1 S1 26.1(2) . .
O86 Pr1 S1 26.3(2) . .
Pr8 Pr1 S1 83.0(4) . .
O107 Pr1 S1 140.4(9) 14_455 .
Pr7 Pr1 S1 83.2(6) 3_565 .
O108 Pr1 S1 138.1(7) 3_565 .
O102 Pr1 Pr4 95.3(9) . 3_565
O101 Pr1 Pr4 147.8(11) . 3_565
O95 Pr1 Pr4 92.3(10) 14_455 3_565
O104 Pr1 Pr4 37.8(10) . 3_565
O85 Pr1 Pr4 85.5(3) . 3_565
O86 Pr1 Pr4 130.0(3) . 3_565
Pr8 Pr1 Pr4 40.0(4) . 3_565
O107 Pr1 Pr4 40.4(9) 14_455 3_565
Pr7 Pr1 Pr4 146.4(6) 3_565 3_565
O108 Pr1 Pr4 108.3(7) 3_565 3_565
S1 Pr1 Pr4 108.2(2) . 3_565
O100 Pr2 O103 64.2(14) 3_565 .
O100 Pr2 O100 115(2) 3_565 .
O103 Pr2 O100 170.5(14) . .
O100 Pr2 O88 99.1(11) 3_565 .
O103 Pr2 O88 72.6(10) . .
O100 Pr2 O88 98.5(11) . .
O100 Pr2 O101 173.5(14) 3_565 .
O103 Pr2 O101 115.7(14) . .
O100 Pr2 O101 63.8(14) . .
O88 Pr2 O101 75.1(10) . .
O100 Pr2 Pr9 58.2(11) 3_565 .
O103 Pr2 Pr9 121.7(10) . .
O100 Pr2 Pr9 56.9(10) . .
O88 Pr2 Pr9 108.1(4) . .
O101 Pr2 Pr9 120.6(10) . .
O100 Pr2 O87 71.9(11) 3_565 .
O103 Pr2 O87 100.1(10) . .
O100 Pr2 O87 71.2(10) . .
O88 Pr2 O87 52.7(3) . .
O101 Pr2 O87 102.0(10) . .
Pr9 Pr2 O87 55.4(4) . .
O100 Pr2 O108 114.1(13) 3_565 3_565
O103 Pr2 O108 73.3(12) . 3_565
O100 Pr2 O108 114.3(13) . 3_565
O88 Pr2 O108 113.6(8) . 3_565
O101 Pr2 O108 71.3(12) . 3_565
Pr9 Pr2 O108 138.3(8) . 3_565
O87 Pr2 O108 166.3(8) . 3_565
O100 Pr2 O105 75.1(12) 3_565 .
O103 Pr2 O105 114.6(11) . .
O100 Pr2 O105 73.3(12) . .
O88 Pr2 O105 166.1(14) . .
O101 Pr2 O105 109.9(11) . .
Pr9 Pr2 O105 58.0(14) . .
O87 Pr2 O105 113.5(14) . .
O108 Pr2 O105 80.3(16) 3_565 .
O100 Pr2 Pr7 120.7(12) 3_565 3_565
O103 Pr2 Pr7 57.0(11) . 3_565
O100 Pr2 Pr7 121.6(12) . 3_565
O88 Pr2 Pr7 58.1(6) . 3_565
O101 Pr2 Pr7 58.7(11) . 3_565
Pr9 Pr2 Pr7 166.2(7) . 3_565
O87 Pr2 Pr7 110.8(6) . 3_565
O108 Pr2 Pr7 55.5(9) 3_565 3_565
O105 Pr2 Pr7 135.7(15) . 3_565
O100 Pr2 S2 85.0(11) 3_565 .
O103 Pr2 S2 85.8(10) . .
O100 Pr2 S2 84.7(10) . .
O88 Pr2 S2 26.2(2) . .
O101 Pr2 S2 88.5(9) . .
Pr9 Pr2 S2 81.9(4) . .
O87 Pr2 S2 26.5(2) . .
O108 Pr2 S2 139.8(8) 3_565 .
O105 Pr2 S2 139.9(14) . .
Pr7 Pr2 S2 84.3(6) 3_565 .
O100 Pr2 Pr2 92.0(11) 3_565 2_665
O103 Pr2 Pr2 152.2(10) . 2_665
O100 Pr2 Pr2 33.7(10) . 2_665
O88 Pr2 Pr2 128.4(3) . 2_665
O101 Pr2 Pr2 89.6(10) . 2_665
Pr9 Pr2 Pr2 40.7(2) . 2_665
O87 Pr2 Pr2 84.7(2) . 2_665
O108 Pr2 Pr2 106.9(7) 3_565 2_665
O105 Pr2 Pr2 40.9(9) . 2_665
Pr7 Pr2 Pr2 146.4(6) 3_565 2_665
S2 Pr2 Pr2 107.37(14) . 2_665
O96 Pr3 O102 70.0(13) . 2_665
O96 Pr3 O99 113.5(13) . .
O102 Pr3 O99 172.8(12) 2_665 .
O96 Pr3 O103 173.2(14) . 2_665
O102 Pr3 O103 112.0(13) 2_665 2_665
O99 Pr3 O103 63.7(13) . 2_665
O96 Pr3 Pr7 123.2(12) . .
O102 Pr3 Pr7 53.8(11) 2_665 .
O99 Pr3 Pr7 121.4(11) . .
O103 Pr3 Pr7 58.2(12) 2_665 .
O96 Pr3 O89 72.6(10) . .
O102 Pr3 O89 103.9(9) 2_665 .
O99 Pr3 O89 72.1(9) . .
O103 Pr3 O89 100.6(10) 2_665 .
Pr7 Pr3 O89 110.4(7) . .
O96 Pr3 O90 101.8(10) . .
O102 Pr3 O90 74.3(9) 2_665 .
O99 Pr3 O90 98.7(9) . .
O103 Pr3 O90 73.0(10) 2_665 .
Pr7 Pr3 O90 57.9(6) . .
O89 Pr3 O90 52.5(3) . .
O96 Pr3 O106 72.4(12) . .
O102 Pr3 O106 113.8(11) 2_665 .
O99 Pr3 O106 73.4(12) . .
O103 Pr3 O106 111.6(12) 2_665 .
Pr7 Pr3 O106 135.5(10) . .
O89 Pr3 O106 114.0(8) . .
O90 Pr3 O106 166.5(8) . .
O96 Pr3 Pr6 55.6(10) . .
O102 Pr3 Pr6 125.2(9) 2_665 .
O99 Pr3 Pr6 57.9(9) . .
O103 Pr3 Pr6 121.2(10) 2_665 .
Pr7 Pr3 Pr6 166.3(7) . .
O89 Pr3 Pr6 55.8(3) . .
O90 Pr3 Pr6 108.3(3) . .
O106 Pr3 Pr6 58.2(8) . .
O96 Pr3 O108 113.8(12) . .
O102 Pr3 O108 69.8(11) 2_665 .
O99 Pr3 O108 112.9(11) . .
O103 Pr3 O108 72.8(12) 2_665 .
Pr7 Pr3 O108 56.9(9) . .
O89 Pr3 O108 167.3(8) . .
O90 Pr3 O108 114.8(8) . .
O106 Pr3 O108 78.7(11) . .
Pr6 Pr3 O108 136.9(8) . .
O96 Pr3 S3 86.8(10) . .
O102 Pr3 S3 89.0(9) 2_665 .
O99 Pr3 S3 85.0(9) . .
O103 Pr3 S3 86.7(10) 2_665 .
Pr7 Pr3 S3 84.3(6) . .
O89 Pr3 S3 26.1(2) . .
O90 Pr3 S3 26.4(2) . .
O106 Pr3 S3 140.1(8) . .
Pr6 Pr3 S3 82.0(2) . .
O108 Pr3 S3 141.2(7) . .
O96 Pr3 Pr5 88.3(10) . 14_455
O102 Pr3 Pr5 151.8(9) 2_665 14_455
O99 Pr3 Pr5 35.2(9) . 14_455
O103 Pr3 Pr5 91.7(10) 2_665 14_455
Pr7 Pr3 Pr5 147.3(7) . 14_455
O89 Pr3 Pr5 85.7(3) . 14_455
O90 Pr3 Pr5 129.6(3) . 14_455
O106 Pr3 Pr5 39.8(8) . 14_455
Pr6 Pr3 Pr5 40.6(2) . 14_455
O108 Pr3 Pr5 105.1(7) . 14_455
S3 Pr3 Pr5 108.23(18) . 14_455
O98 Pr4 O96 66.4(13) 15 15
O98 Pr4 O97 171.8(13) 15 .
O96 Pr4 O97 108.6(14) 15 .
O98 Pr4 O104 118.5(13) 15 2_665
O96 Pr4 O104 171.2(14) 15 2_665
O97 Pr4 O104 65.6(13) . 2_665
O98 Pr4 O91 73.3(9) 15 .
O96 Pr4 O91 102.4(10) 15 .
O97 Pr4 O91 102.3(10) . .
O104 Pr4 O91 73.3(10) 2_665 .
O98 Pr4 Pr8 58.9(9) 15 2_665
O96 Pr4 Pr8 125.0(10) 15 2_665
O97 Pr4 Pr8 124.9(10) . 2_665
O104 Pr4 Pr8 59.6(10) 2_665 2_665
O91 Pr4 Pr8 57.8(4) . 2_665
O98 Pr4 O92 99.4(9) 15 .
O96 Pr4 O92 72.4(10) 15 .
O97 Pr4 O92 72.6(10) . .
O104 Pr4 O92 99.1(10) 2_665 .
O91 Pr4 O92 52.5(3) . .
Pr8 Pr4 O92 110.3(4) 2_665 .
O98 Pr4 O107 75.8(12) 15 15
O96 Pr4 O107 114.1(13) 15 15
O97 Pr4 O107 112.4(13) . 15
O104 Pr4 O107 74.7(13) 2_665 15
O91 Pr4 O107 115.9(9) . 15
Pr8 Pr4 O107 58.1(9) 2_665 15
O92 Pr4 O107 168.3(9) . 15
O98 Pr4 Pr6 120.6(9) 15 15
O96 Pr4 Pr6 55.1(10) 15 15
O97 Pr4 Pr6 53.6(10) . 15
O104 Pr4 Pr6 118.4(10) 2_665 15
O91 Pr4 Pr6 108.5(3) . 15
Pr8 Pr4 Pr6 166.2(4) 2_665 15
O92 Pr4 Pr6 56.0(3) . 15
O107 Pr4 Pr6 135.6(9) 15 15
O98 Pr4 O106 113.8(12) 15 15
O96 Pr4 O106 70.2(12) 15 15
O97 Pr4 O106 68.8(12) . 15
O104 Pr4 O106 112.1(12) 2_665 15
O91 Pr4 O106 164.5(8) . 15
Pr8 Pr4 O106 137.7(8) 2_665 15
O92 Pr4 O106 112.0(8) . 15
O107 Pr4 O106 79.6(11) 15 15
Pr6 Pr4 O106 56.0(8) 15 15
O98 Pr4 S4 86.0(9) 15 .
O96 Pr4 S4 87.2(10) 15 .
O97 Pr4 S4 87.3(10) . .
O104 Pr4 S4 85.8(9) 2_665 .
O91 Pr4 S4 26.2(2) . .
Pr8 Pr4 S4 84.0(4) 2_665 .
O92 Pr4 S4 26.3(2) . .
O107 Pr4 S4 142.1(9) 15 .
Pr6 Pr4 S4 82.3(2) 15 .
O106 Pr4 S4 138.3(8) 15 .
O98 Pr4 Pr1 92.8(9) 15 2_665
O96 Pr4 Pr1 153.2(10) 15 2_665
O97 Pr4 Pr1 93.8(10) . 2_665
O104 Pr4 Pr1 35.4(9) 2_665 2_665
O91 Pr4 Pr1 86.4(3) . 2_665
Pr8 Pr4 Pr1 40.5(4) 2_665 2_665
O92 Pr4 Pr1 130.1(3) . 2_665
O107 Pr4 Pr1 41.1(9) 15 2_665
Pr6 Pr4 Pr1 145.9(3) 15 2_665
O106 Pr4 Pr1 106.4(8) 15 2_665
S4 Pr4 Pr1 108.87(18) . 2_665
O97 Pr5 O99 111.8(13) . 15
O97 Pr5 O95 172.7(14) . .
O99 Pr5 O95 65.1(12) 15 .
O97 Pr5 O98 69.7(13) . .
O99 Pr5 O98 170.4(12) 15 .
O95 Pr5 O98 112.2(12) . .
O97 Pr5 O106 71.7(13) . 15
O99 Pr5 O106 73.3(12) 15 15
O95 Pr5 O106 112.6(12) . 15
O98 Pr5 O106 115.6(11) . 15
O97 Pr5 O94 102.0(10) . .
O99 Pr5 O94 97.4(9) 15 .
O95 Pr5 O94 72.4(9) . .
O98 Pr5 O94 73.1(8) . .
O106 Pr5 O94 164.9(9) 15 .
O97 Pr5 Pr8 124.8(11) . 15
O99 Pr5 Pr8 120.5(10) 15 15
O95 Pr5 Pr8 56.5(10) . 15
O98 Pr5 Pr8 55.7(9) . 15
O106 Pr5 Pr8 138.1(9) 15 15
O94 Pr5 Pr8 56.8(4) . 15
O97 Pr5 Pr6 54.3(10) . 15
O99 Pr5 Pr6 57.6(9) 15 15
O95 Pr5 Pr6 122.2(9) . 15
O98 Pr5 Pr6 123.0(9) . 15
O106 Pr5 Pr6 58.0(8) 15 15
O94 Pr5 Pr6 107.1(4) . 15
Pr8 Pr5 Pr6 163.9(5) 15 15
O97 Pr5 O93 72.3(10) . .
O99 Pr5 O93 70.5(9) 15 .
O95 Pr5 O93 100.5(9) . .
O98 Pr5 O93 101.6(8) . .
O106 Pr5 O93 112.8(8) 15 .
O94 Pr5 O93 52.2(3) . .
Pr8 Pr5 O93 109.0(5) 15 .
Pr6 Pr5 O93 54.9(3) 15 .
O97 Pr5 O107 114.0(13) . .
O99 Pr5 O107 115.8(12) 15 .
O95 Pr5 O107 72.9(12) . .
O98 Pr5 O107 70.6(12) . .
O106 Pr5 O107 81.2(12) 15 .
O94 Pr5 O107 113.8(9) . .
Pr8 Pr5 O107 57.0(9) 15 .
Pr6 Pr5 O107 139.2(9) 15 .
O93 Pr5 O107 165.9(9) . .
O97 Pr5 S5 87.0(10) . .
O99 Pr5 S5 83.6(9) 15 .
O95 Pr5 S5 86.0(9) . .
O98 Pr5 S5 87.0(8) . .
O106 Pr5 S5 139.1(8) 15 .
O94 Pr5 S5 25.9(2) . .
Pr8 Pr5 S5 82.7(4) 15 .
Pr6 Pr5 S5 81.2(3) 15 .
O93 Pr5 S5 26.3(2) . .
O107 Pr5 S5 139.6(9) . .
O97 Pr5 Pr4 94.9(10) . 14_455
O99 Pr5 Pr4 151.7(9) 15 14_455
O95 Pr5 Pr4 89.4(9) . 14_455
O98 Pr5 Pr4 31.7(8) . 14_455
O106 Pr5 Pr4 108.5(8) 15 14_455
O94 Pr5 Pr4 85.4(3) . 14_455
Pr8 Pr5 Pr4 39.8(4) 15 14_455
Pr6 Pr5 Pr4 148.2(3) 15 14_455
O93 Pr5 Pr4 129.2(3) . 14_455
O107 Pr5 Pr4 40.2(9) . 14_455
S5 Pr5 Pr4 107.7(2) . 14_455
O97 Pr6 O96 111.1(14) 14_455 .
O97 Pr6 O89 165.2(11) 14_455 .
O96 Pr6 O89 75.4(10) . .
O97 Pr6 O93 77.1(10) 14_455 14_455
O96 Pr6 O93 163.0(11) . 14_455
O89 Pr6 O93 93.3(5) . 14_455
O97 Pr6 O99 113.1(13) 14_455 .
O96 Pr6 O99 113.7(13) . .
O89 Pr6 O99 74.1(9) . .
O93 Pr6 O99 74.1(9) 14_455 .
O97 Pr6 O92 76.2(11) 14_455 14_455
O96 Pr6 O92 74.9(10) . 14_455
O89 Pr6 O92 93.4(5) . 14_455
O93 Pr6 O92 93.6(5) 14_455 14_455
O99 Pr6 O92 161.6(10) . 14_455
O97 Pr6 O106 73.5(13) 14_455 .
O96 Pr6 O106 73.9(13) . .
O89 Pr6 O106 121.3(9) . .
O93 Pr6 O106 123.0(9) 14_455 .
O99 Pr6 O106 74.3(12) . .
O92 Pr6 O106 124.1(9) 14_455 .
O97 Pr6 Pr3 134.0(11) 14_455 .
O96 Pr6 Pr3 56.3(10) . .
O89 Pr6 Pr3 60.7(4) . .
O93 Pr6 Pr3 128.9(5) 14_455 .
O99 Pr6 Pr3 57.4(9) . .
O92 Pr6 Pr3 128.3(4) 14_455 .
O106 Pr6 Pr3 60.6(8) . .
O97 Pr6 Pr5 55.8(10) 14_455 14_455
O96 Pr6 Pr5 134.2(10) . 14_455
O89 Pr6 Pr5 129.6(5) . 14_455
O93 Pr6 Pr5 62.8(4) 14_455 14_455
O99 Pr6 Pr5 57.3(9) . 14_455
O92 Pr6 Pr5 129.2(5) 14_455 14_455
O106 Pr6 Pr5 60.3(8) . 14_455
Pr3 Pr6 Pr5 99.0(4) . 14_455
O97 Pr6 Pr4 56.0(10) 14_455 14_455
O96 Pr6 Pr4 55.2(10) . 14_455
O89 Pr6 Pr4 127.8(5) . 14_455
O93 Pr6 Pr4 129.7(5) 14_455 14_455
O99 Pr6 Pr4 137.8(9) . 14_455
O92 Pr6 Pr4 60.6(4) 14_455 14_455
O106 Pr6 Pr4 63.4(8) . 14_455
Pr3 Pr6 Pr4 98.8(3) . 14_455
Pr5 Pr6 Pr4 99.2(4) 14_455 14_455
O102 Pr7 O103 118.2(17) 2_665 2_665
O102 Pr7 O108 75.4(14) 2_665 .
O103 Pr7 O108 76.2(15) 2_665 .
O102 Pr7 O90 78.9(13) 2_665 .
O103 Pr7 O90 75.2(13) 2_665 .
O108 Pr7 O90 125.6(13) . .
O102 Pr7 O86 75.6(13) 2_665 2_665
O103 Pr7 O86 159.2(16) 2_665 2_665
O108 Pr7 O86 124.1(14) . 2_665
O90 Pr7 O86 93.7(10) . 2_665
O102 Pr7 O88 163.2(16) 2_665 2_665
O103 Pr7 O88 72.6(13) 2_665 2_665
O108 Pr7 O88 121.0(15) . 2_665
O90 Pr7 O88 92.5(10) . 2_665
O86 Pr7 O88 90.7(9) 2_665 2_665
O102 Pr7 Pr3 59.4(11) 2_665 .
O103 Pr7 Pr3 58.8(11) 2_665 .
O108 Pr7 Pr3 63.6(10) . .
O90 Pr7 Pr3 62.0(7) . .
O86 Pr7 Pr3 131.3(13) 2_665 .
O88 Pr7 Pr3 128.9(12) 2_665 .
O102 Pr7 O101 107.8(17) 2_665 2_665
O103 Pr7 O101 115.5(18) 2_665 2_665
O108 Pr7 O101 74.5(14) . 2_665
O90 Pr7 O101 159.9(15) . 2_665
O86 Pr7 O101 70.5(12) 2_665 2_665
O88 Pr7 O101 75.8(12) 2_665 2_665
Pr3 Pr7 O101 137.9(14) . 2_665
O102 Pr7 Pr1 55.3(11) 2_665 2_665
O103 Pr7 Pr1 139.5(15) 2_665 2_665
O108 Pr7 Pr1 63.4(10) . 2_665
O90 Pr7 Pr1 130.8(13) . 2_665
O86 Pr7 Pr1 60.7(7) 2_665 2_665
O88 Pr7 Pr1 126.0(11) 2_665 2_665
Pr3 Pr7 Pr1 102.3(10) . 2_665
O101 Pr7 Pr1 52.5(11) 2_665 2_665
O102 Pr7 Pr2 137.2(15) 2_665 2_665
O103 Pr7 Pr2 56.1(12) 2_665 2_665
O108 Pr7 Pr2 61.9(10) . 2_665
O90 Pr7 Pr2 128.2(12) . 2_665
O86 Pr7 Pr2 125.7(11) 2_665 2_665
O88 Pr7 Pr2 59.1(7) 2_665 2_665
Pr3 Pr7 Pr2 101.0(10) . 2_665
O101 Pr7 Pr2 59.4(12) 2_665 2_665
Pr1 Pr7 Pr2 99.6(9) 2_665 2_665
O98 Pr8 O95 119.6(14) 14_455 14_455
O98 Pr8 O85 162.0(11) 14_455 .
O95 Pr8 O85 71.8(10) 14_455 .
O98 Pr8 O94 77.3(10) 14_455 14_455
O95 Pr8 O94 75.9(10) 14_455 14_455
O85 Pr8 O94 93.3(6) . 14_455
O98 Pr8 O91 72.4(10) 14_455 3_565
O95 Pr8 O91 161.2(12) 14_455 3_565
O85 Pr8 O91 93.3(6) . 3_565
O94 Pr8 O91 94.2(6) 14_455 3_565
O98 Pr8 O107 75.0(13) 14_455 14_455
O95 Pr8 O107 76.9(13) 14_455 14_455
O85 Pr8 O107 122.6(11) . 14_455
O94 Pr8 O107 123.8(11) 14_455 14_455
O91 Pr8 O107 121.6(11) 3_565 14_455
O98 Pr8 O104 113.0(14) 14_455 .
O95 Pr8 O104 110.2(14) 14_455 .
O85 Pr8 O104 71.8(10) . .
O94 Pr8 O104 160.2(12) 14_455 .
O91 Pr8 O104 74.3(11) 3_565 .
O107 Pr8 O104 75.9(13) 14_455 .
O98 Pr8 Pr4 53.8(9) 14_455 3_565
O95 Pr8 Pr4 138.0(11) 14_455 3_565
O85 Pr8 Pr4 128.5(7) . 3_565
O94 Pr8 Pr4 129.0(7) 14_455 3_565
O91 Pr8 Pr4 60.4(5) 3_565 3_565
O107 Pr8 Pr4 61.2(9) 14_455 3_565
O104 Pr8 Pr4 59.2(10) . 3_565
O98 Pr8 Pr1 136.7(10) 14_455 .
O95 Pr8 Pr1 54.8(10) 14_455 .
O85 Pr8 Pr1 60.8(5) . .
O94 Pr8 Pr1 128.7(7) 14_455 .
O91 Pr8 Pr1 128.0(7) 3_565 .
O107 Pr8 Pr1 61.8(10) 14_455 .
O104 Pr8 Pr1 55.5(10) . .
Pr4 Pr8 Pr1 99.5(5) 3_565 .
O98 Pr8 Pr5 60.1(9) 14_455 14_455
O95 Pr8 Pr5 59.4(10) 14_455 14_455
O85 Pr8 Pr5 128.6(7) . 14_455
O94 Pr8 Pr5 61.4(5) 14_455 14_455
O91 Pr8 Pr5 129.6(7) 3_565 14_455
O107 Pr8 Pr5 62.5(10) 14_455 14_455
O104 Pr8 Pr5 138.3(11) . 14_455
Pr4 Pr8 Pr5 99.8(5) 3_565 14_455
Pr1 Pr8 Pr5 99.3(5) . 14_455
O100 Pr9 O100 114.0(9) . 3_565
O100 Pr9 O100 114.0(9) . 2_665
O100 Pr9 O100 114.0(9) 3_565 2_665
O100 Pr9 O87 74.1(11) . 2_665
O100 Pr9 O87 161.0(13) 3_565 2_665
O100 Pr9 O87 75.1(11) 2_665 2_665
O100 Pr9 O87 161.0(13) . 3_565
O100 Pr9 O87 75.1(11) 3_565 3_565
O100 Pr9 O87 74.1(11) 2_665 3_565
O87 Pr9 O87 92.5(6) 2_665 3_565
O100 Pr9 O87 75.1(11) . .
O100 Pr9 O87 74.1(11) 3_565 .
O100 Pr9 O87 161.0(13) 2_665 .
O87 Pr9 O87 92.5(6) 2_665 .
O87 Pr9 O87 92.5(6) 3_565 .
O100 Pr9 O105 75.5(11) . .
O100 Pr9 O105 75.5(11) 3_565 .
O100 Pr9 O105 75.5(11) 2_665 .
O87 Pr9 O105 123.5(5) 2_665 .
O87 Pr9 O105 123.5(5) 3_565 .
O87 Pr9 O105 123.5(5) . .
O100 Pr9 Pr2 58.4(11) . .
O100 Pr9 Pr2 55.5(11) 3_565 .
O100 Pr9 Pr2 136.7(13) 2_665 .
O87 Pr9 Pr2 129.9(3) 2_665 .
O87 Pr9 Pr2 128.4(3) 3_565 .
O87 Pr9 Pr2 62.3(4) . .
O105 Pr9 Pr2 61.2(3) . .
O100 Pr9 Pr2 55.5(11) . 2_665
O100 Pr9 Pr2 136.6(13) 3_565 2_665
O100 Pr9 Pr2 58.4(11) 2_665 2_665
O87 Pr9 Pr2 62.3(4) 2_665 2_665
O87 Pr9 Pr2 129.9(3) 3_565 2_665
O87 Pr9 Pr2 128.4(3) . 2_665
O105 Pr9 Pr2 61.2(3) . 2_665
Pr2 Pr9 Pr2 98.7(4) . 2_665
O100 Pr9 Pr2 136.6(13) . 3_565
O100 Pr9 Pr2 58.4(11) 3_565 3_565
O100 Pr9 Pr2 55.5(11) 2_665 3_565
O87 Pr9 Pr2 128.4(3) 2_665 3_565
O87 Pr9 Pr2 62.3(4) 3_565 3_565
O87 Pr9 Pr2 129.9(3) . 3_565
O105 Pr9 Pr2 61.2(3) . 3_565
Pr2 Pr9 Pr2 98.7(4) . 3_565
Pr2 Pr9 Pr2 98.7(4) 2_665 3_565
Pr1 O95 Pr8 66.7(11) 15 15
Pr1 O95 Pr5 111.1(15) 15 .
Pr8 O95 Pr5 64.1(10) 15 .
Pr6 O96 Pr4 69.7(11) . 14_455
Pr6 O96 Pr3 68.1(11) . .
Pr4 O96 Pr3 118.0(16) 14_455 .
Pr6 O97 Pr5 70.0(12) 15 .
Pr6 O97 Pr4 70.3(11) 15 .
Pr5 O97 Pr4 119.7(17) . .
Pr4 O98 Pr8 67.2(10) 14_455 15
Pr4 O98 Pr5 112.4(14) 14_455 .
Pr8 O98 Pr5 64.1(10) 15 .
Pr3 O99 Pr5 109.8(14) . 14_455
Pr3 O99 Pr6 64.7(10) . .
Pr5 O99 Pr6 65.1(10) 14_455 .
Pr2 O100 Pr9 66.3(12) 2_665 .
Pr2 O100 Pr2 110.8(17) 2_665 .
Pr9 O100 Pr2 64.6(11) . .
Pr1 O101 Pr7 65.5(13) . 3_565
Pr1 O101 Pr2 111.5(17) . .
Pr7 O101 Pr2 61.9(12) 3_565 .
Pr7 O102 Pr1 71.7(12) 3_565 .
Pr7 O102 Pr3 66.7(12) 3_565 3_565
Pr1 O102 Pr3 119.6(15) . 3_565
Pr2 O103 Pr7 66.9(13) . 3_565
Pr2 O103 Pr3 112.1(16) . 3_565
Pr7 O103 Pr3 63.0(12) 3_565 3_565
Pr1 O104 Pr4 106.8(15) . 3_565
Pr1 O104 Pr8 63.6(11) . .
Pr4 O104 Pr8 61.2(10) 3_565 .
Pr9 O105 Pr2 60.8(14) . 2_665
Pr9 O105 Pr2 60.8(14) . 3_565
Pr2 O105 Pr2 98.2(18) 2_665 3_565
Pr9 O105 Pr2 60.8(14) . .
Pr2 O105 Pr2 98.2(18) 2_665 .
Pr2 O105 Pr2 98.2(18) 3_565 .
Pr6 O106 Pr5 61.7(8) . 14_455
Pr6 O106 Pr3 61.2(8) . .
Pr5 O106 Pr3 100.4(12) 14_455 .
Pr6 O106 Pr4 60.5(8) . 14_455
Pr5 O106 Pr4 98.2(12) 14_455 14_455
Pr3 O106 Pr4 97.4(12) . 14_455
Pr8 O107 Pr4 60.7(10) 15 14_455
Pr8 O107 Pr1 60.8(10) 15 15
Pr4 O107 Pr1 98.6(13) 14_455 15
Pr8 O107 Pr5 60.6(10) 15 .
Pr4 O107 Pr5 98.3(13) 14_455 .
Pr1 O107 Pr5 97.4(13) 15 .
Pr7 O108 Pr3 59.6(10) . .
Pr7 O108 Pr2 62.6(11) . 2_665
Pr3 O108 Pr2 98.9(11) . 2_665
Pr7 O108 Pr1 61.7(10) . 2_665
Pr3 O108 Pr1 98.7(11) . 2_665
Pr2 O108 Pr1 99.0(11) 2_665 2_665

loop_
_geom_bond_atom_site_label_1
_geom_bond_atom_site_label_2
_geom_bond_distance
_geom_bond_site_symmetry_2
M1 O7 1.669(5) .
M1 O4 2.006(4) .
M1 O2 2.007(4) .
M1 O6 2.007(5) .
M1 O3 2.011(4) .
M1 O5 2.015(5) .
M1 O1 2.336(5) .
M2A M2B 0.675(10) .
M2A O11 1.683(5) .
M2A O9 1.794(5) .
M2A O8 1.795(5) .
M2A O6 2.060(5) .
M2A O2 2.065(4) .
M2A O10 2.409(5) .
M2B O10 1.735(12) .
M2B O8 1.792(7) .
M2B O9 1.810(7) .
M2B O6 2.037(7) .
M2B O2 2.056(7) .
M2B O11 2.356(12) .
M3A M3B 0.667(13) .
M3A O14 1.694(5) .
M3A O13 1.798(5) .
M3A O12 1.800(5) .
M3A O2 2.060(4) .
M3A O4 2.063(5) .
M3A O15 2.423(5) .
M3B O15 1.756(15) .
M3B O13 1.800(9) .
M3B O12 1.809(9) .
M3B O2 2.042(8) .
M3B O4 2.050(8) .
M3B O14 2.359(15) .
M4 O17 1.688(5) .
M4 O18 1.789(5) .
M4 O16 1.797(5) .
M4 O4 2.056(5) .
M4 O5 2.057(4) .
M4 O19 2.434(5) .
M5A M5B 0.667(10) .
M5A O22 1.682(5) .
M5A O20 1.793(5) .
M5A O21 1.796(5) .
M5A O5 2.057(5) .
M5A O3 2.063(5) .
M5A O23 2.404(5) .
M5B O23 1.739(12) .
M5B O21 1.777(7) .
M5B O20 1.804(7) .
M5B O3 2.047(7) .
M5B O5 2.063(7) .
M5B O22 2.348(12) .
M6A M6B 0.658(8) .
M6A O26 1.687(5) .
M6A O25 1.790(5) .
M6A O24 1.793(5) .
M6A O3 2.060(5) .
M6A O6 2.060(4) .
M6A O27 2.414(5) .
M6B O27 1.756(11) .
M6B O24 1.787(7) .
M6B O25 1.800(7) .
M6B O3 2.041(6) .
M6B O6 2.053(6) .
M6B O26 2.344(11) .
M7 O30 1.676(5) .
M7 O28 1.943(5) .
M7 O29 1.946(5) .
M7 O8 2.055(5) .
M7 O25 2.057(5) .
M7 O31 2.375(5) .
M7 M18 2.6011(8) .
M8 O34 1.678(5) .
M8 O32 1.942(5) .
M8 O33 1.953(5) .
M8 O13 2.042(5) .
M8 O9 2.048(5) .
M8 O35 2.384(5) .
M8 M21 2.6015(8) 14_455
M9 O38 1.675(5) .
M9 O36 1.938(5) .
M9 O37 1.948(5) .
M9 O12 2.048(5) .
M9 O18 2.052(5) .
M9 O39 2.376(5) .
M9 M19 2.6011(8) 3_565
M10 O42 1.682(5) .
M10 O40 1.940(5) .
M10 O41 1.946(5) .
M10 O16 2.045(5) .
M10 O20 2.053(5) .
M10 O43 2.374(6) .
M10 M11 2.5972(8) 3_565
M11 O44 1.676(5) .
M11 O40 1.941(5) 2_665
M11 O41 1.948(5) 2_665
M11 O21 2.051(5) .
M11 O24 2.053(5) .
M11 O45 2.378(5) .
M11 M10 2.5972(8) 2_665
M12 O52 1.671(5) .
M12 O51 2.007(4) .
M12 O49 2.009(4) .
M12 O46 2.011(5) .
M12 O48 2.015(4) .
M12 O47 2.016(4) .
M12 O50 2.337(5) .
M13A M13B 0.626(13) .
M13A O55 1.691(5) .
M13A O54 1.792(5) .
M13A O53 1.801(5) .
M13A O49 2.057(4) .
M13A O48 2.060(4) .
M13A O56 2.421(5) .
M13B O56 1.795(15) .
M13B O54 1.804(8) .
M13B O53 1.806(8) .
M13B O48 2.021(8) .
M13B O49 2.024(8) .
M13B O55 2.315(15) .
M14A M14B 0.665(7) .
M14A O59 1.684(5) .
M14A O58 1.787(5) .
M14A O57 1.798(5) .
M14A O47 2.050(4) .
M14A O48 2.060(4) .
M14A O60 2.410(5) .
M14B O60 1.747(9) .
M14B O57 1.771(6) .
M14B O58 1.814(6) .
M14B O48 2.034(6) .
M14B O47 2.063(6) .
M14B O59 2.347(10) .
M15A M15B 0.671(10) .
M15A O63 1.681(5) .
M15A O61 1.795(4) .
M15A O62 1.797(5) .
M15A O46 2.060(4) .
M15A O47 2.067(5) .
M15A O64 2.412(5) .
M15B O64 1.743(12) .
M15B O61 1.787(7) .
M15B O62 1.826(8) .
M15B O47 2.030(7) .
M15B O46 2.058(7) .
M15B O63 2.349(12) .
M16A M16B 0.632(9) .
M16A O67 1.699(5) .
M16A O66 1.786(5) .
M16A O65 1.802(4) .
M16A O46 2.054(4) .
M16A O51 2.060(5) .
M16A O68 2.397(5) .
M16B O68 1.766(11) .
M16B O65 1.786(6) .
M16B O66 1.814(7) .
M16B O51 2.022(7) .
M16B O46 2.052(6) .
M16B O67 2.328(11) .
M17A M17B 0.687(6) .
M17A O71 1.687(5) .
M17A O69 1.793(5) .
M17A O70 1.802(5) .
M17A O49 2.068(4) .
M17A O51 2.068(4) .
M17A O72 2.411(5) .
M17B O72 1.725(9) .
M17B O70 1.795(6) .
M17B O69 1.815(6) .
M17B O49 2.046(6) .
M17B O51 2.064(6) .
M17B O71 2.372(9) .
M18 O73 1.675(5) .
M18 O28 1.943(5) .
M18 O29 1.951(5) .
M18 O54 2.046(5) .
M18 O70 2.052(5) .
M18 O74 2.380(5) .
M19 O75 1.677(5) .
M19 O37 1.944(5) 2_665
M19 O36 1.948(5) 2_665
M19 O53 2.041(5) .
M19 O57 2.052(5) .
M19 O76 2.381(5) .
M19 M9 2.6011(8) 2_665
M20 O79 1.676(5) .
M20 O77 1.942(4) 15
M20 O78 1.949(5) 15
M20 O61 2.055(4) .
M20 O58 2.057(5) .
M20 O80 2.370(5) .
M20 M22 2.6031(7) 15
M21 O81 1.678(5) .
M21 O32 1.944(5) 15
M21 O33 1.952(5) 15
M21 O62 2.047(5) .
M21 O66 2.050(5) .
M21 O82 2.366(5) .
M21 M8 2.6017(8) 15
M22 O83 1.676(5) .
M22 O77 1.942(5) .
M22 O78 1.949(4) .
M22 O69 2.049(5) .
M22 O65 2.050(5) .
M22 O84 2.369(5) .
M22 M20 2.6029(7) 14_455
O31 S3 1.482(6) .
O32 M21 1.944(5) 14_455
O33 M21 1.952(5) 14_455
O35 S5 1.482(6) 14_455
O36 M19 1.948(5) 3_565
O37 M19 1.944(5) 3_565
O39 S1 1.487(6) .
O40 M11 1.941(5) 3_565
O41 M11 1.948(5) 3_565
O43 S2 1.493(6) .
O45 S2 1.487(6) 2_665
O74 S3 1.482(6) .
O76 S1 1.479(6) 2_665
O77 M20 1.942(4) 14_455
O78 M20 1.949(5) 14_455
O80 S4 1.483(6) .
O82 S5 1.477(6) .
O84 S4 1.489(5) 14_455
S1 O85 1.439(9) .
S1 O86 1.441(9) .
S1 O76 1.479(6) 3_565
S1 Pr1 3.224(8) .
S2 O88 1.440(9) .
S2 O87 1.442(9) .
S2 O45 1.487(6) 3_565
S2 Pr2 3.215(7) .
S3 O89 1.433(9) .
S3 O90 1.437(9) .
S3 Pr3 3.204(6) .
S4 O92 1.428(9) .
S4 O91 1.432(9) .
S4 O84 1.489(5) 15
S4 Pr4 3.197(6) .
S5 O94 1.432(9) .
S5 O93 1.447(9) .
S5 O35 1.482(6) 15
S5 Pr5 3.240(8) .
O85 Pr8 2.554(18) .
O85 Pr1 2.661(15) .
O86 Pr7 2.59(3) 3_565
O86 Pr1 2.696(15) .
O87 Pr9 2.526(13) .
O87 Pr2 2.716(15) .
O88 Pr7 2.62(3) 3_565
O88 Pr2 2.642(15) .
O89 Pr6 2.494(13) .
O89 Pr3 2.629(15) .
O90 Pr7 2.56(3) .
O90 Pr3 2.671(15) .
O91 Pr8 2.566(18) 2_665
O91 Pr4 2.637(14) .
O92 Pr6 2.543(13) 15
O92 Pr4 2.673(14) .
O93 Pr6 2.507(13) 15
O93 Pr5 2.726(16) .
O94 Pr8 2.566(18) 15
O94 Pr5 2.691(16) .
C1 N3 1.244(18) .
C1 N2 1.260(17) .
C1 N1 1.276(15) .
C2 N4 1.235(17) .
C2 N6 1.257(16) .
C2 N5 1.296(16) .
C3 N8 1.255(16) .
C3 N7 1.262(15) .
C3 N9 1.267(17) .
C4 N10 1.242(15) 3_565
C4 N10 1.242(15) 2_665
C4 N10 1.242(15) .
Pr1 O102 2.37(4) .
Pr1 O101 2.38(4) .
Pr1 O95 2.40(4) 14_455
Pr1 O104 2.48(4) .
Pr1 Pr8 2.697(18) .
Pr1 O107 2.72(4) 14_455
Pr1 Pr7 2.74(3) 3_565
Pr1 O108 2.78(3) 3_565
Pr1 Pr4 4.098(9) 3_565
Pr2 O100 2.44(5) 3_565
Pr2 O103 2.47(4) .
Pr2 O100 2.56(5) .
Pr2 O101 2.67(4) .
Pr2 Pr9 2.714(11) .
Pr2 O108 2.72(3) 3_565
Pr2 O105 2.72(4) .
Pr2 Pr7 2.74(3) 3_565
Pr2 Pr2 4.118(11) 2_665
Pr3 O96 2.42(4) .
Pr3 O102 2.45(4) 2_665
Pr3 O99 2.51(4) .
Pr3 O103 2.51(4) 2_665
Pr3 Pr7 2.62(3) .
Pr3 O106 2.68(4) .
Pr3 Pr6 2.697(11) .
Pr3 O108 2.72(3) .
Pr3 Pr5 4.116(9) 14_455
Pr4 O98 2.34(4) 15
Pr4 O96 2.40(4) 15
Pr4 O97 2.42(4) .
Pr4 O104 2.62(4) 2_665
Pr4 Pr8 2.673(17) 2_665
Pr4 O107 2.68(4) 15
Pr4 Pr6 2.743(11) 15
Pr4 O106 2.82(4) 15
Pr4 Pr1 4.098(9) 2_665
Pr5 O97 2.39(4) .
Pr5 O99 2.52(4) 15
Pr5 O95 2.59(4) .
Pr5 O98 2.61(4) .
Pr5 O106 2.68(4) 15
Pr5 Pr8 2.703(17) 15
Pr5 Pr6 2.714(12) 15
Pr5 O107 2.75(4) .
Pr5 Pr4 4.112(9) 14_455
Pr6 O97 2.35(4) 14_455
Pr6 O96 2.40(4) .
Pr6 O93 2.507(13) 14_455
Pr6 O99 2.53(4) .
Pr6 O92 2.543(13) 14_455
Pr6 O106 2.61(4) .
Pr6 Pr5 2.714(12) 14_455
Pr6 Pr4 2.743(11) 14_455
Pr7 O102 2.30(5) 2_665
Pr7 O103 2.50(5) 2_665
Pr7 O108 2.54(4) .
Pr7 O86 2.59(3) 2_665
Pr7 O88 2.62(3) 2_665
Pr7 O101 2.66(5) 2_665
Pr7 Pr1 2.74(3) 2_665
Pr7 Pr2 2.74(3) 2_665
Pr8 O98 2.48(4) 14_455
Pr8 O95 2.50(4) 14_455
Pr8 O94 2.566(18) 14_455
Pr8 O91 2.566(18) 3_565
Pr8 O107 2.60(4) 14_455
Pr8 O104 2.63(5) .
Pr8 Pr4 2.673(17) 3_565
Pr8 Pr5 2.703(17) 14_455
Pr9 O100 2.52(5) .
Pr9 O100 2.52(5) 3_565
Pr9 O100 2.52(5) 2_665
Pr9 O87 2.526(13) 2_665
Pr9 O87 2.526(13) 3_565
Pr9 O105 2.64(8) .
Pr9 Pr2 2.714(11) 2_665
Pr9 Pr2 2.714(11) 3_565
O95 Pr1 2.40(4) 15
O95 Pr8 2.50(4) 15
O96 Pr4 2.40(4) 14_455
O97 Pr6 2.35(4) 15
O98 Pr4 2.34(4) 14_455
O98 Pr8 2.48(4) 15
O99 Pr5 2.52(4) 14_455
O100 Pr2 2.44(5) 2_665
O101 Pr7 2.66(5) 3_565
O102 Pr7 2.30(5) 3_565
O102 Pr3 2.45(4) 3_565
O103 Pr7 2.50(5) 3_565
O103 Pr3 2.51(4) 3_565
O104 Pr4 2.62(4) 3_565
O105 Pr2 2.72(4) 2_665
O105 Pr2 2.72(4) 3_565
O106 Pr5 2.68(4) 14_455
O106 Pr4 2.82(4) 14_455
O107 Pr8 2.60(4) 15
O107 Pr4 2.68(4) 14_455
O107 Pr1 2.72(4) 15
O108 Pr2 2.72(3) 2_665
O108 Pr1 2.78(3) 2_665
